data_1549252
loop_
_publ_author_name
'McMahon, David P.'
'Stephenson, Andrew'
'Chong, Samantha Y.'
'Little, Marc'
'Jones, James T. A.'
'Cooper, Andrew I.'
'Day, Graeme Matthew'

_publ_section_title
;
 Computational Modelling of Solvent Effects in a Prolific Solvatomorphic
 Porous Organic Cage
;
_journal_name_full 'Faraday Discussions'
_journal_paper_doi 10.1039/C8FD00031J
_journal_year 2018
_chemical_formula_moiety '2(C48 H48 N12), 11.32(C H Cl3)'
_chemical_formula_sum 'C107.33 H107.33 Cl33.97 N24'
_chemical_formula_weight 2937.63
_space_group_crystal_system triclinic
_space_group_IT_number 2
_space_group_name_Hall '-P 1'
_space_group_name_H-M_alt 'P -1'
_symmetry_space_group_name_Hall '-P 1'
_symmetry_space_group_name_H-M 'P -1'
_atom_sites_solution_hydrogens geom
_audit_creation_date 2016-04-04
_audit_creation_method
;
Olex2 1.2-beta
(compiled 2016.02.19 svn.r3266 for OlexSys, GUI svn.r5155)
;
_audit_update_record
;
2017-09-21 deposited with the CCDC.
2018-03-13 downloaded from the CCDC.
;
_cell_angle_alpha 73.378(2)
_cell_angle_beta 72.980(2)
_cell_angle_gamma 76.700(2)
_cell_formula_units_Z 2
_cell_length_a 17.1487(11)
_cell_length_b 18.3913(11)
_cell_length_c 24.7171(15)
_cell_measurement_reflns_used 9327
_cell_measurement_temperature 150
_cell_measurement_theta_max 28.855
_cell_measurement_theta_min 2.344
_cell_volume 7050.9(8)
_computing_cell_refinement 'SAINT v8.34A (Bruker, 2013)'
_computing_data_collection
;
CrystalClear-SM Expert 2.0 r7 (Rigaku, 2011)
;
_computing_data_reduction 'SAINT v8.34A (Bruker, 2013)'
_computing_molecular_graphics 'Olex2 (Dolomanov et al., 2009)'
_computing_publication_material 'Olex2 (Dolomanov et al., 2009)'
_computing_structure_refinement 'ShelXL (Sheldrick, 2015)'
_diffrn_ambient_temperature 150
_diffrn_detector CCD
_diffrn_detector_area_resol_mean 28.5714
_diffrn_detector_type 'Rigaku Saturn724+'
_diffrn_measured_fraction_theta_full 1.000
_diffrn_measured_fraction_theta_max 0.999
_diffrn_measurement_device 'AFC12 (Right): Kappa 3 circle'
_diffrn_measurement_device_type 'Rigaku Saturn724+ (2x2 bin mode)'
_diffrn_measurement_method 'profile data from \w-scans'
_diffrn_measurement_specimen_support 'Mitegen 50um'
_diffrn_radiation_collimation 0.3
_diffrn_radiation_monochromator Confocal
_diffrn_radiation_probe x-ray
_diffrn_radiation_type MoK\a
_diffrn_radiation_wavelength 0.71073
_diffrn_reflns_av_R_equivalents 0.0499
_diffrn_reflns_av_unetI/netI 0.0454
_diffrn_reflns_Laue_measured_fraction_full 1.000
_diffrn_reflns_Laue_measured_fraction_max 0.999
_diffrn_reflns_limit_h_max 21
_diffrn_reflns_limit_h_min -21
_diffrn_reflns_limit_k_max 22
_diffrn_reflns_limit_k_min -22
_diffrn_reflns_limit_l_max 30
_diffrn_reflns_limit_l_min -30
_diffrn_reflns_number 117695
_diffrn_reflns_point_group_measured_fraction_full 1.000
_diffrn_reflns_point_group_measured_fraction_max 0.999
_diffrn_reflns_theta_full 26.000
_diffrn_reflns_theta_max 26.382
_diffrn_reflns_theta_min 0.886
_diffrn_source 'Rotating Anode'
_diffrn_source_current 24.0
_diffrn_source_power 1.2
_diffrn_source_target Mo
_diffrn_source_type 'Rotating Anode'
_diffrn_source_voltage 50.0
_diffrn_standards_number 0
_exptl_absorpt_coefficient_mu 0.704
_exptl_absorpt_correction_T_max 0.7458
_exptl_absorpt_correction_T_min 0.4830
_exptl_absorpt_correction_type multi-scan
_exptl_absorpt_process_details
;
SADABS-2014/5 (Bruker,2014/5) was used for absorption correction.
wR2(int) was 0.1000 before and 0.0786 after correction.
The Ratio of minimum to maximum transmission is 0.6476.
The \l/2 correction factor is Not present.
;
_exptl_crystal_colour colourless
_exptl_crystal_colour_primary colourless
_exptl_crystal_density_diffrn 1.384
_exptl_crystal_description block
_exptl_crystal_F_000 2994
_exptl_crystal_size_max 0.368
_exptl_crystal_size_mid 0.199
_exptl_crystal_size_min 0.197
_refine_diff_density_max 1.530
_refine_diff_density_min -0.979
_refine_diff_density_rms 0.093
_refine_ls_extinction_method none
_refine_ls_goodness_of_fit_ref 1.038
_refine_ls_hydrogen_treatment constr
_refine_ls_matrix_type full
_refine_ls_number_parameters 1707
_refine_ls_number_reflns 28822
_refine_ls_number_restraints 199
_refine_ls_restrained_S_all 1.084
_refine_ls_R_factor_all 0.0967
_refine_ls_R_factor_gt 0.0798
_refine_ls_shift/su_max 0.000
_refine_ls_shift/su_mean 0.000
_refine_ls_structure_factor_coef Fsqd
_refine_ls_weighting_details 'w=1/[\s^2^(Fo^2^)+(0.1374P)^2^+10.4733P] where P=(Fo^2^+2Fc^2^)/3'
_refine_ls_weighting_scheme calc
_refine_ls_wR_factor_gt 0.2284
_refine_ls_wR_factor_ref 0.2512
_reflns_Friedel_coverage 0.000
_reflns_number_gt 22595
_reflns_number_total 28822
_reflns_threshold_expression 'I > 2\s(I)'
_cod_data_source_file c8fd00031j5.cif
_cod_data_source_block cc1_chcl3_150k
_cod_database_code 1549252
_shelx_space_group_comment
;
The symmetry employed for this shelxl refinement is uniquely defined
by the following loop, which should always be used as a source of
symmetry information in preference to the above space-group names.
They are only intended as comments.
;
_olex2_refinement_description
;
1. Fixed Uiso
 At 1.2 times of:
  All C(H) groups, All C(H,H) groups
2. Restrained distances
 Cl16-C100 = Cl17-C100
 1.74 with sigma of 0.015
 Cl15-C99 = Cl13-C99 = Cl14-C99
 1.74 with sigma of 0.015
 Cl16-C100 = Cl17-C100 = Cl18-C100
 1.74 with sigma of 0.015
 Cl46-C108 = Cl47-C108 = Cl48-C108
 1.74 with sigma of 0.015
 Cl44-C107 = Cl43-C107 = Cl45-C107
 1.74 with sigma of 0.015
 Cl55-C113 = Cl57-C113 = Cl56-C113
 1.74 with sigma of 0.015
 Cl49-C109 = Cl54-C109 = Cl51-C109 = Cl52-C109 = Cl50-C109 = Cl53-C109
 1.74 with sigma of 0.015
 Cl21-C105 = Cl20-C105 = Cl19-C105
 1.74 with sigma of 0.015
 Cl11-C98 = Cl10-C98 = Cl9-C98 = Cl8-C98 = Cl7-C98
 1.74 with sigma of 0.015
 Cl10-C98 = Cl9-C98 = Cl12-C98 = Cl11-C98 = Cl7-C98 = Cl8-C98
 1.74 with sigma of 0.015
3. Uiso/Uaniso restraints and constraints
Uiso(Cl45) = Uiso(C107) = Uiso(Cl43) = Uiso(Cl44)
4. Rigid body (RIGU) restrains
 C109, Cl52, Cl53, Cl54, Cl49, Cl50, Cl51
 with sigma for 1-2 distances of 0.004 and sigma for 1-3 distances of 0.004
 Cl13, Cl14, Cl15, C99
 with sigma for 1-2 distances of 0.004 and sigma for 1-3 distances of 0.004
 Cl16, Cl17, Cl18, C100
 with sigma for 1-2 distances of 0.004 and sigma for 1-3 distances of 0.004
 Cl19, Cl20, Cl21, C105
 with sigma for 1-2 distances of 0.004 and sigma for 1-3 distances of 0.004
 Cl22, Cl23, Cl24, C104
 with sigma for 1-2 distances of 0.004 and sigma for 1-3 distances of 0.004
 Cl46, Cl47, Cl48, C108
 with sigma for 1-2 distances of 0.004 and sigma for 1-3 distances of 0.004
 C98, Cl7, Cl9, Cl11, Cl8, Cl10, Cl12
 with sigma for 1-2 distances of 0.004 and sigma for 1-3 distances of 0.004
5. Others
 Sof(H98A)=Sof(Cl8)=Sof(Cl10)=Sof(Cl12)=Sof(Cl16)=Sof(Cl17)=Sof(Cl18)=
 Sof(C100)=Sof(H100)=1-FVAR(1)
 Sof(H98)=Sof(Cl7)=Sof(Cl9)=Sof(Cl11)=Sof(Cl13)=Sof(Cl14)=Sof(Cl15)=Sof(C99)=
 Sof(H99)=FVAR(1)
 Sof(Cl19)=Sof(Cl20)=Sof(Cl21)=Sof(C105)=Sof(H105)=1-FVAR(2)
 Sof(Cl22)=Sof(Cl23)=Sof(Cl24)=Sof(C104)=Sof(H104)=FVAR(2)
 Sof(Cl37)=Sof(Cl38)=Sof(Cl39)=Sof(C111)=Sof(H111)=1-FVAR(3)
 Sof(Cl34)=Sof(Cl35)=Sof(Cl36)=Sof(C112)=Sof(H112)=0.5*FVAR(4)
 Sof(Cl40)=Sof(Cl41)=Sof(Cl42)=Sof(C110)=Sof(H110)=FVAR(3)
 Fixed Sof: H109(0.5) H10A(0.5) Cl52(0.5) Cl53(0.5) Cl54(0.5) Cl49(0.5)
 Cl50(0.5) Cl51(0.5) Cl43(0.25) Cl44(0.25) Cl45(0.25) C107(0.25) H107(0.25)
 Cl46(0.5) Cl47(0.5) Cl48(0.5) C108(0.5) H108(0.5) Cl55(0.25) Cl56(0.25)
 C113(0.25) H113(0.25) Cl57(0.25)
6.a Ternary CH refined with riding coordinates:
 C98(H98), C98(H98A), C109(H109), C109(H10A), C102(H102), C107(H107),
 C110(H110), C106(H106), C99(H99), C97(H97), C105(H105), C104(H104), C101(H101),
  C103(H103), C111(H111), C100(H100), C108(H108), C112(H112), C113(H113)
6.b Secondary CH2 refined with riding coordinates:
 C85(H85A,H85B), C86(H86A,H86B), C87(H87A,H87B), C88(H88A,H88B), C89(H89A,
 H89B), C90(H90A,H90B), C91(H91A,H91B), C92(H92A,H92B), C93(H93A,H93B),
 C94(H94A,H94B), C95(H95A,H95B), C96(H96A,H96B), C37(H37A,H37B), C38(H38A,H38B),
  C39(H39A,H39B), C40(H40A,H40B), C41(H41A,H41B), C42(H42A,H42B), C43(H43A,
 H43B), C44(H44A,H44B), C45(H45A,H45B), C46(H46A,H46B), C47(H47A,H47B),
 C48(H48A,H48B)
6.c Aromatic/amide H refined with riding coordinates:
 C50(H50), C52(H52), C54(H54), C55(H55), C56(H56), C57(H57), C59(H59),
 C61(H61), C63(H63), C64(H64), C65(H65), C66(H66), C68(H68), C70(H70), C72(H72),
  C73(H73), C74(H74), C75(H75), C77(H77), C79(H79), C81(H81), C82(H82),
 C83(H83), C84(H84), C1(H1), C3(H3), C5(H5), C7(H7), C8(H8), C9(H9), C11(H11),
 C13(H13), C15(H15), C16(H16), C17(H17), C18(H18), C20(H20), C22(H22), C24(H24),
  C25(H25), C26(H26), C27(H27), C29(H29), C31(H31), C33(H33), C34(H34),
 C35(H35), C36(H36)
;
_shelx_shelxl_version_number 2014/7
_olex2_submission_special_instructions 'No special instructions were received'

loop_
_space_group_symop_operation_xyz
'x, y, z'
'-x, -y, -z'

loop_
_atom_site_label
_atom_site_type_symbol
_atom_site_fract_x
_atom_site_fract_y
_atom_site_fract_z
_atom_site_U_iso_or_equiv
_atom_site_adp_type
_atom_site_occupancy
_atom_site_site_symmetry_order
_atom_site_calc_flag
_atom_site_refinement_flags_posn
_atom_site_refinement_flags_adp
_atom_site_refinement_flags_occupancy
_atom_site_disorder_assembly
_atom_site_disorder_group
N1 N 1.11289(16) 0.58128(16) 0.51061(12) 0.0348(6) Uani 1 1 d . . . . .
N2 N 1.02117(17) 0.64757(16) 0.41994(11) 0.0368(6) Uani 1 1 d . . . . .
N3 N 0.7703(2) 0.95659(17) 0.47381(14) 0.0472(7) Uani 1 1 d . . . . .
N4 N 0.7035(2) 0.98845(17) 0.59349(15) 0.0503(7) Uani 1 1 d . . . . .
N5 N 0.55234(19) 0.55884(18) 0.57639(13) 0.0441(7) Uani 1 1 d . . . . .
N6 N 0.63150(18) 0.66406(17) 0.46892(12) 0.0408(6) Uani 1 1 d . . . . .
N7 N 0.73637(16) 0.36908(15) 0.77867(13) 0.0360(6) Uani 1 1 d . . . . .
N8 N 0.91379(16) 0.37346(14) 0.74203(12) 0.0339(5) Uani 1 1 d . . . . .
N9 N 1.02775(17) 0.67082(15) 0.75926(12) 0.0368(6) Uani 1 1 d . . . . .
N10 N 0.91103(19) 0.80861(18) 0.78253(14) 0.0464(7) Uani 1 1 d . . . . .
N11 N 0.52440(19) 0.78251(19) 0.84003(15) 0.0481(7) Uani 1 1 d . . . . .
N12 N 0.45878(18) 0.66069(16) 0.81927(13) 0.0410(6) Uani 1 1 d . . . . .
C49 C 1.03273(17) 0.54884(17) 0.61053(13) 0.0304(6) Uani 1 1 d . . . . .
C50 C 0.99323(18) 0.49062(17) 0.65168(13) 0.0308(6) Uani 1 1 d . . . . .
H50 H 0.9853 0.4487 0.6398 0.037 Uiso 1 1 calc R . . . .
C51 C 0.96522(18) 0.49346(17) 0.71033(13) 0.0307(6) Uani 1 1 d . . . . .
C52 C 0.97836(18) 0.55463(17) 0.72741(13) 0.0308(6) Uani 1 1 d . . . . .
H52 H 0.9601 0.5566 0.7672 0.037 Uiso 1 1 calc R . . . .
C53 C 1.01830(18) 0.61349(17) 0.68647(13) 0.0310(6) Uani 1 1 d . . . . .
C54 C 1.04441(18) 0.61059(17) 0.62799(13) 0.0302(6) Uani 1 1 d . . . . .
H54 H 1.0703 0.6508 0.5999 0.036 Uiso 1 1 calc R . . . .
C55 C 1.06398(18) 0.54036(17) 0.54985(14) 0.0322(6) Uani 1 1 d . . . . .
H55 H 1.0463 0.5019 0.5396 0.039 Uiso 1 1 calc R . . . .
C56 C 0.92539(18) 0.43155(17) 0.75461(13) 0.0317(6) Uani 1 1 d . . . . .
H56 H 0.9078 0.4353 0.7940 0.038 Uiso 1 1 calc R . . . .
C57 C 1.03633(19) 0.67532(17) 0.70605(14) 0.0334(6) Uani 1 1 d . . . . .
H57 H 1.0547 0.7193 0.6780 0.040 Uiso 1 1 calc R . . . .
C58 C 0.7749(2) 0.8243(2) 0.76879(16) 0.0443(8) Uani 1 1 d . . . . .
C59 C 0.6949(2) 0.8077(2) 0.79348(17) 0.0449(8) Uani 1 1 d . . . . .
H59 H 0.6824 0.7745 0.8311 0.054 Uiso 1 1 calc R . . . .
C60 C 0.6331(2) 0.8394(2) 0.76341(17) 0.0437(8) Uani 1 1 d . . . . .
C61 C 0.6520(2) 0.8871(2) 0.70814(17) 0.0447(8) Uani 1 1 d . . . . .
H61 H 0.6100 0.9085 0.6875 0.054 Uiso 1 1 calc R . . . .
C62 C 0.7321(2) 0.9041(2) 0.68234(17) 0.0441(8) Uani 1 1 d . . . . .
C63 C 0.7925(2) 0.8728(2) 0.71292(17) 0.0460(8) Uani 1 1 d . . . . .
H63 H 0.8468 0.8844 0.6958 0.055 Uiso 1 1 calc R . . . .
C64 C 0.8401(2) 0.7897(2) 0.80017(17) 0.0457(8) Uani 1 1 d . . . . .
H64 H 0.8284 0.7514 0.8353 0.055 Uiso 1 1 calc R . . . .
C65 C 0.5477(2) 0.8235(2) 0.78909(18) 0.0457(8) Uani 1 1 d . . . . .
H65 H 0.5082 0.8450 0.7664 0.055 Uiso 1 1 calc R . . . .
C66 C 0.7536(2) 0.9565(2) 0.62437(18) 0.0486(9) Uani 1 1 d . . . . .
H66 H 0.8088 0.9665 0.6097 0.058 Uiso 1 1 calc R . . . .
C67 C 0.7742(2) 0.82856(19) 0.46332(14) 0.0399(7) Uani 1 1 d . . . . .
C68 C 0.7252(2) 0.7756(2) 0.46811(14) 0.0407(7) Uani 1 1 d . . . . .
H68 H 0.6668 0.7887 0.4791 0.049 Uiso 1 1 calc R . . . .
C69 C 0.7606(2) 0.70287(19) 0.45698(14) 0.0391(7) Uani 1 1 d . . . . .
C70 C 0.8461(2) 0.68460(19) 0.44145(14) 0.0390(7) Uani 1 1 d . . . . .
H70 H 0.8708 0.6357 0.4337 0.047 Uiso 1 1 calc R . . . .
C71 C 0.8963(2) 0.73701(19) 0.43705(14) 0.0394(7) Uani 1 1 d . . . . .
C72 C 0.8603(2) 0.8089(2) 0.44750(14) 0.0414(7) Uani 1 1 d . . . . .
H72 H 0.8942 0.8451 0.4439 0.050 Uiso 1 1 calc R . . . .
C73 C 0.7334(2) 0.9041(2) 0.47524(15) 0.0436(8) Uani 1 1 d . . . . .
H73 H 0.6747 0.9139 0.4847 0.052 Uiso 1 1 calc R . . . .
C74 C 0.7093(2) 0.6471(2) 0.46104(14) 0.0413(7) Uani 1 1 d . . . . .
H74 H 0.7352 0.5965 0.4577 0.050 Uiso 1 1 calc R . . . .
C75 C 0.9866(2) 0.7147(2) 0.42360(14) 0.0388(7) Uani 1 1 d . . . . .
H75 H 1.0200 0.7523 0.4175 0.047 Uiso 1 1 calc R . . . .
C76 C 0.65038(18) 0.47023(17) 0.72670(14) 0.0335(6) Uani 1 1 d . . . . .
C77 C 0.61758(19) 0.50720(17) 0.77209(14) 0.0340(6) Uani 1 1 d . . . . .
H77 H 0.6363 0.4878 0.8069 0.041 Uiso 1 1 calc R . . . .
C78 C 0.55726(19) 0.57264(17) 0.76701(14) 0.0349(6) Uani 1 1 d . . . . .
C79 C 0.53086(19) 0.60092(18) 0.71529(15) 0.0364(7) Uani 1 1 d . . . . .
H79 H 0.4903 0.6458 0.7113 0.044 Uiso 1 1 calc R . . . .
C80 C 0.5632(2) 0.56422(18) 0.66982(15) 0.0372(7) Uani 1 1 d . . . . .
C81 C 0.62335(19) 0.49860(18) 0.67569(15) 0.0365(7) Uani 1 1 d . . . . .
H81 H 0.6459 0.4733 0.6446 0.044 Uiso 1 1 calc R . . . .
C82 C 0.71257(18) 0.39976(17) 0.73236(14) 0.0331(6) Uani 1 1 d . . . . .
H82 H 0.7354 0.3768 0.7001 0.040 Uiso 1 1 calc R . . . .
C83 C 0.5211(2) 0.60768(18) 0.81681(15) 0.0382(7) Uani 1 1 d . . . . .
H83 H 0.5456 0.5898 0.8491 0.046 Uiso 1 1 calc R . . . .
C84 C 0.5323(2) 0.5943(2) 0.61646(16) 0.0408(7) Uani 1 1 d . . . . .
H84 H 0.4961 0.6420 0.6122 0.049 Uiso 1 1 calc R . . . .
C85 C 0.7182(3) 1.0276(2) 0.48736(19) 0.0541(10) Uani 1 1 d . . . . .
H85A H 0.6593 1.0228 0.4953 0.065 Uiso 1 1 calc R . . . .
H85B H 0.7299 1.0711 0.4533 0.065 Uiso 1 1 calc R . . . .
C86 C 0.7335(3) 1.0439(2) 0.5394(2) 0.0578(10) Uani 1 1 d . . . . .
H86A H 0.7935 1.0422 0.5334 0.069 Uiso 1 1 calc R . . . .
H86B H 0.7055 1.0963 0.5430 0.069 Uiso 1 1 calc R . . . .
C87 C 0.87573(19) 0.31552(17) 0.79042(15) 0.0362(7) Uani 1 1 d . . . . .
H87A H 0.8599 0.3337 0.8268 0.043 Uiso 1 1 calc R . . . .
H87B H 0.9158 0.2673 0.7955 0.043 Uiso 1 1 calc R . . . .
C88 C 0.79946(19) 0.30030(17) 0.77852(16) 0.0366(7) Uani 1 1 d . . . . .
H88A H 0.8141 0.2871 0.7403 0.044 Uiso 1 1 calc R . . . .
H88B H 0.7778 0.2564 0.8088 0.044 Uiso 1 1 calc R . . . .
C89 C 0.9718(2) 0.7682(2) 0.81552(17) 0.0464(8) Uani 1 1 d . . . . .
H89A H 0.9483 0.7274 0.8481 0.056 Uiso 1 1 calc R . . . .
H89B H 0.9873 0.8044 0.8320 0.056 Uiso 1 1 calc R . . . .
C90 C 1.0478(2) 0.7329(2) 0.77575(16) 0.0400(7) Uani 1 1 d . . . . .
H90A H 1.0668 0.7727 0.7405 0.048 Uiso 1 1 calc R . . . .
H90B H 1.0930 0.7128 0.7961 0.048 Uiso 1 1 calc R . . . .
C91 C 0.4384(2) 0.7735(2) 0.8594(2) 0.0505(9) Uani 1 1 d . . . . .
H91A H 0.4093 0.8043 0.8290 0.061 Uiso 1 1 calc R . . . .
H91B H 0.4126 0.7930 0.8951 0.061 Uiso 1 1 calc R . . . .
C92 C 0.4289(2) 0.6891(2) 0.87219(18) 0.0474(8) Uani 1 1 d . . . . .
H92A H 0.4605 0.6578 0.9010 0.057 Uiso 1 1 calc R . . . .
H92B H 0.3700 0.6837 0.8891 0.057 Uiso 1 1 calc R . . . .
C93 C 0.5861(3) 0.6048(2) 0.47129(16) 0.0478(8) Uani 1 1 d . . . . .
H93A H 0.6243 0.5556 0.4703 0.057 Uiso 1 1 calc R . . . .
H93B H 0.5626 0.6194 0.4368 0.057 Uiso 1 1 calc R . . . .
C94 C 0.5171(2) 0.5942(2) 0.52604(16) 0.0471(8) Uani 1 1 d . . . . .
H94A H 0.4834 0.6447 0.5303 0.057 Uiso 1 1 calc R . . . .
H94B H 0.4808 0.5611 0.5236 0.057 Uiso 1 1 calc R . . . .
C95 C 1.1109(2) 0.6307(2) 0.40685(14) 0.0402(7) Uani 1 1 d . . . . .
H95A H 1.1333 0.6764 0.4055 0.048 Uiso 1 1 calc R . . . .
H95B H 1.1326 0.6182 0.3683 0.048 Uiso 1 1 calc R . . . .
C96 C 1.1383(2) 0.5632(2) 0.45330(14) 0.0387(7) Uani 1 1 d . . . . .
H96A H 1.1140 0.5183 0.4554 0.046 Uiso 1 1 calc R . . . .
H96B H 1.1992 0.5493 0.4424 0.046 Uiso 1 1 calc R . . . .
N13 N 0.36793(18) 0.35475(17) 1.02492(12) 0.0401(6) Uani 1 1 d . . . . .
N14 N 0.48375(19) 0.40902(18) 0.91337(13) 0.0440(7) Uani 1 1 d . . . . .
N15 N 0.66203(17) 0.22260(15) 0.71765(12) 0.0363(6) Uani 1 1 d . . . . .
N16 N 0.64475(16) 0.06023(15) 0.75665(13) 0.0367(6) Uani 1 1 d . . . . .
N17 N 0.36144(17) 0.50222(16) 0.67971(13) 0.0387(6) Uani 1 1 d . . . . .
N18 N 0.22040(18) 0.46196(15) 0.65807(13) 0.0386(6) Uani 1 1 d . . . . .
N19 N 0.34309(19) -0.00164(16) 1.07760(12) 0.0398(6) Uani 1 1 d . . . . .
N20 N 0.40372(18) -0.09658(15) 0.99016(12) 0.0376(6) Uani 1 1 d . . . . .
N21 N 0.30484(16) -0.01534(15) 0.74228(12) 0.0357(6) Uani 1 1 d . . . . .
N22 N 0.16237(17) 0.10735(15) 0.72287(12) 0.0354(6) Uani 1 1 d . . . . .
N23 N 0.03162(18) 0.25645(17) 1.02560(12) 0.0415(6) Uani 1 1 d . . . . .
N24 N -0.00461(16) 0.31636(16) 0.90821(12) 0.0378(6) Uani 1 1 d . . . . .
C1 C 0.37637(19) -0.03622(16) 0.87121(14) 0.0327(6) Uani 1 1 d . . . . .
H1 H 0.3303 -0.0553 0.8996 0.039 Uiso 1 1 calc R . . . .
C2 C 0.44481(19) -0.03036(16) 0.88872(14) 0.0319(6) Uani 1 1 d . . . . .
C3 C 0.51167(19) -0.00092(16) 0.84689(14) 0.0326(6) Uani 1 1 d . . . . .
H3 H 0.5583 0.0033 0.8585 0.039 Uiso 1 1 calc R . . . .
C4 C 0.51058(18) 0.02249(16) 0.78785(14) 0.0318(6) Uani 1 1 d . . . . .
C5 C 0.44209(19) 0.01524(17) 0.77129(14) 0.0324(6) Uani 1 1 d . . . . .
H5 H 0.4410 0.0306 0.7314 0.039 Uiso 1 1 calc R . . . .
C6 C 0.37483(18) -0.01455(16) 0.81311(14) 0.0317(6) Uani 1 1 d . . . . .
C7 C 0.4519(2) -0.05608(17) 0.94945(14) 0.0347(6) Uani 1 1 d . . . . .
H7 H 0.4951 -0.0415 0.9588 0.042 Uiso 1 1 calc R . . . .
C8 C 0.58126(19) 0.05329(17) 0.74335(15) 0.0351(6) Uani 1 1 d . . . . .
H8 H 0.5791 0.0683 0.7036 0.042 Uiso 1 1 calc R . . . .
C9 C 0.30314(19) -0.02354(17) 0.79484(14) 0.0332(6) Uani 1 1 d . . . . .
H9 H 0.2545 -0.0359 0.8237 0.040 Uiso 1 1 calc R . . . .
C10 C 0.1568(2) 0.23454(18) 0.73383(14) 0.0338(6) Uani 1 1 d . . . . .
C11 C 0.10502(19) 0.22265(18) 0.79017(14) 0.0335(6) Uani 1 1 d . . . . .
H11 H 0.0886 0.1737 0.8085 0.040 Uiso 1 1 calc R . . . .
C12 C 0.07752(19) 0.28111(18) 0.81952(14) 0.0332(6) Uani 1 1 d . . . . .
C13 C 0.10202(19) 0.35325(17) 0.79198(14) 0.0333(6) Uani 1 1 d . . . . .
H13 H 0.0831 0.3938 0.8116 0.040 Uiso 1 1 calc R . . . .
C14 C 0.15358(19) 0.36592(18) 0.73629(14) 0.0344(6) Uani 1 1 d . . . . .
C15 C 0.1814(2) 0.30609(18) 0.70737(14) 0.0345(6) Uani 1 1 d . . . . .
H15 H 0.2172 0.3143 0.6695 0.041 Uiso 1 1 calc R . . . .
C16 C 0.1874(2) 0.17191(18) 0.70316(14) 0.0348(6) Uani 1 1 d . . . . .
H16 H 0.2275 0.1801 0.6671 0.042 Uiso 1 1 calc R . . . .
C17 C 0.02200(19) 0.26714(18) 0.87804(14) 0.0343(6) Uani 1 1 d . . . . .
H17 H 0.0052 0.2181 0.8940 0.041 Uiso 1 1 calc R . . . .
C18 C 0.17772(19) 0.44288(18) 0.70982(14) 0.0353(6) Uani 1 1 d . . . . .
H18 H 0.1604 0.4799 0.7327 0.042 Uiso 1 1 calc R . . . .
C19 C 0.1697(2) 0.2423(2) 1.03694(14) 0.0382(7) Uani 1 1 d . . . . .
C20 C 0.2327(2) 0.2814(2) 1.03102(14) 0.0384(7) Uani 1 1 d . . . . .
H20 H 0.2240 0.3360 1.0201 0.046 Uiso 1 1 calc R . . . .
C21 C 0.3093(2) 0.24168(19) 1.04084(14) 0.0375(7) Uani 1 1 d . . . . .
C22 C 0.3209(2) 0.16235(19) 1.05687(14) 0.0385(7) Uani 1 1 d . . . . .
H22 H 0.3724 0.1349 1.0643 0.046 Uiso 1 1 calc R . . . .
C23 C 0.2580(2) 0.12150(19) 1.06244(14) 0.0379(7) Uani 1 1 d . . . . .
C24 C 0.1822(2) 0.1623(2) 1.05310(14) 0.0395(7) Uani 1 1 d . . . . .
H24 H 0.1387 0.1354 1.0578 0.047 Uiso 1 1 calc R . . . .
C25 C 0.0901(2) 0.2871(2) 1.02598(15) 0.0414(7) Uani 1 1 d . . . . .
H25 H 0.0826 0.3415 1.0189 0.050 Uiso 1 1 calc R . . . .
C26 C 0.3772(2) 0.2823(2) 1.03430(14) 0.0387(7) Uani 1 1 d . . . . .
H26 H 0.4299 0.2532 1.0372 0.046 Uiso 1 1 calc R . . . .
C27 C 0.2723(2) 0.0370(2) 1.07650(15) 0.0406(7) Uani 1 1 d . . . . .
H27 H 0.2269 0.0107 1.0850 0.049 Uiso 1 1 calc R . . . .
C28 C 0.4653(2) 0.39588(18) 0.82435(14) 0.0363(7) Uani 1 1 d . . . . .
C29 C 0.4272(2) 0.42998(18) 0.77935(15) 0.0370(7) Uani 1 1 d . . . . .
H29 H 0.3834 0.4720 0.7829 0.044 Uiso 1 1 calc R . . . .
C30 C 0.45283(19) 0.40309(17) 0.72816(14) 0.0343(6) Uani 1 1 d . . . . .
C31 C 0.51605(19) 0.34068(18) 0.72352(14) 0.0340(6) Uani 1 1 d . . . . .
H31 H 0.5332 0.3219 0.6891 0.041 Uiso 1 1 calc R . . . .
C32 C 0.55436(19) 0.30551(17) 0.76943(14) 0.0327(6) Uani 1 1 d . . . . .
C33 C 0.5286(2) 0.33317(18) 0.81966(14) 0.0356(6) Uani 1 1 d . . . . .
H33 H 0.5542 0.3092 0.8510 0.043 Uiso 1 1 calc R . . . .
C34 C 0.4163(2) 0.44311(18) 0.67838(15) 0.0375(7) Uani 1 1 d . . . . .
H34 H 0.4345 0.4239 0.6442 0.045 Uiso 1 1 calc R . . . .
C35 C 0.62551(19) 0.24305(17) 0.76448(14) 0.0334(6) Uani 1 1 d . . . . .
H35 H 0.6449 0.2168 0.7984 0.040 Uiso 1 1 calc R . . . .
C36 C 0.4418(2) 0.42890(19) 0.87582(15) 0.0400(7) Uani 1 1 d . . . . .
H36 H 0.3934 0.4663 0.8808 0.048 Uiso 1 1 calc R . . . .
C37 C 0.3516(2) -0.08539(19) 1.09214(15) 0.0446(8) Uani 1 1 d . . . . .
H37A H 0.2994 -0.1006 1.0929 0.054 Uiso 1 1 calc R . . . .
H37B H 0.3624 -0.1064 1.1313 0.054 Uiso 1 1 calc R . . . .
C38 C 0.4219(2) -0.11835(19) 1.04772(15) 0.0434(8) Uani 1 1 d . . . . .
H38A H 0.4729 -0.0994 1.0447 0.052 Uiso 1 1 calc R . . . .
H38B H 0.4317 -0.1751 1.0609 0.052 Uiso 1 1 calc R . . . .
C39 C -0.0430(2) 0.3087(2) 1.01419(16) 0.0444(8) Uani 1 1 d . . . . .
H39A H -0.0338 0.3625 1.0052 0.053 Uiso 1 1 calc R . . . .
H39B H -0.0892 0.3005 1.0493 0.053 Uiso 1 1 calc R . . . .
C40 C -0.0652(2) 0.2947(2) 0.96335(15) 0.0417(7) Uani 1 1 d . . . . .
H40A H -0.0689 0.2396 0.9710 0.050 Uiso 1 1 calc R . . . .
H40B H -0.1202 0.3247 0.9600 0.050 Uiso 1 1 calc R . . . .
C41 C 0.2318(2) -0.02535(18) 0.72790(15) 0.0364(7) Uani 1 1 d . . . . .
H41A H 0.1888 -0.0393 0.7641 0.044 Uiso 1 1 calc R . . . .
H41B H 0.2464 -0.0675 0.7075 0.044 Uiso 1 1 calc R . . . .
C42 C 0.1985(2) 0.04923(19) 0.68895(15) 0.0387(7) Uani 1 1 d . . . . .
H42A H 0.2439 0.0678 0.6559 0.046 Uiso 1 1 calc R . . . .
H42B H 0.1561 0.0397 0.6730 0.046 Uiso 1 1 calc R . . . .
C43 C 0.3318(2) 0.53865(19) 0.62735(16) 0.0408(7) Uani 1 1 d . . . . .
H43A H 0.3610 0.5101 0.5968 0.049 Uiso 1 1 calc R . . . .
H43B H 0.3439 0.5919 0.6127 0.049 Uiso 1 1 calc R . . . .
C44 C 0.2395(2) 0.54000(18) 0.63980(16) 0.0408(7) Uani 1 1 d . . . . .
H44A H 0.2103 0.5677 0.6708 0.049 Uiso 1 1 calc R . . . .
H44B H 0.2198 0.5678 0.6043 0.049 Uiso 1 1 calc R . . . .
C45 C 0.4561(3) 0.4478(2) 0.96110(16) 0.0511(9) Uani 1 1 d . . . . .
H45A H 0.4048 0.4848 0.9572 0.061 Uiso 1 1 calc R . . . .
H45B H 0.4989 0.4767 0.9599 0.061 Uiso 1 1 calc R . . . .
C46 C 0.4400(2) 0.3884(2) 1.01853(16) 0.0474(8) Uani 1 1 d . . . . .
H46A H 0.4889 0.3475 1.0198 0.057 Uiso 1 1 calc R . . . .
H46B H 0.4308 0.4129 1.0511 0.057 Uiso 1 1 calc R . . . .
C47 C 0.7319(2) 0.15974(19) 0.72030(16) 0.0396(7) Uani 1 1 d . . . . .
H47A H 0.7438 0.1463 0.7591 0.048 Uiso 1 1 calc R . . . .
H47B H 0.7816 0.1761 0.6907 0.048 Uiso 1 1 calc R . . . .
C48 C 0.7113(2) 0.08987(19) 0.70907(16) 0.0396(7) Uani 1 1 d . . . . .
H48A H 0.6943 0.1045 0.6719 0.047 Uiso 1 1 calc R . . . .
H48B H 0.7608 0.0496 0.7059 0.047 Uiso 1 1 calc R . . . .
C98 C 0.7380(3) 0.1878(3) 0.99210(19) 0.0773(14) Uani 1 1 d D U . . .
H98 H 0.7023 0.1468 1.0074 0.093 Uiso 0.663(4) 1 calc R . P A 1
H98A H 0.6840 0.1684 1.0053 0.093 Uiso 0.337(4) 1 calc R . P A 2
Cl7 Cl 0.81970(13) 0.16228(19) 0.93649(12) 0.0893(9) Uani 0.663(4) 1 d D U P A 1
Cl9 Cl 0.7618(2) 0.2064(3) 1.0515(2) 0.0747(12) Uani 0.663(4) 1 d D U P A 1
Cl11 Cl 0.6784(3) 0.27859(14) 0.95343(17) 0.1141(11) Uani 0.663(4) 1 d D U P A 1
Cl8 Cl 0.8283(3) 0.1078(3) 0.9806(3) 0.0964(19) Uani 0.337(4) 1 d D U P A 2
Cl10 Cl 0.7633(8) 0.2077(11) 1.0480(5) 0.133(5) Uani 0.337(4) 1 d D U P A 2
Cl12 Cl 0.7413(6) 0.2509(4) 0.9395(3) 0.119(3) Uani 0.337(4) 1 d D U P A 2
C109 C 1.2199(4) 0.7122(3) 0.4930(2) 0.0936(17) Uani 1 1 d D U . . .
H109 H 1.1684 0.6888 0.5053 0.112 Uiso 0.5 1 calc R . P B 1
H10A H 1.1989 0.6620 0.5076 0.112 Uiso 0.5 1 calc R . P C 2
Cl52 Cl 1.2180(2) 0.77936(16) 0.43422(12) 0.0791(9) Uani 0.5 1 d D U P D 1
Cl53 Cl 1.2313(6) 0.7405(7) 0.5510(5) 0.080(3) Uani 0.5 1 d D U P D 1
Cl54 Cl 1.31900(15) 0.63253(17) 0.46922(12) 0.0745(7) Uani 0.5 1 d D U P D 1
Cl49 Cl 1.1283(4) 0.8042(2) 0.4758(3) 0.169(3) Uani 0.5 1 d D U P D 2
Cl50 Cl 1.2574(6) 0.7337(7) 0.5439(4) 0.0713(19) Uani 0.5 1 d D U P D 2
Cl51 Cl 1.2735(3) 0.7241(4) 0.42719(18) 0.1266(17) Uani 0.5 1 d D U P D 2
Cl1 Cl 0.23541(9) 0.14345(11) 0.90138(7) 0.0964(5) Uani 1 1 d . . . . .
Cl2 Cl 0.31650(9) 0.25164(8) 0.80397(5) 0.0754(3) Uani 1 1 d . . . . .
Cl3 Cl 0.38535(11) 0.18545(12) 0.90288(7) 0.1011(5) Uani 1 1 d . . . . .
C102 C 0.3310(3) 0.1705(2) 0.85951(19) 0.0541(9) Uani 1 1 d . . . . .
H102 H 0.3639 0.1274 0.8413 0.065 Uiso 1 1 calc R . . . .
Cl43 Cl 1.0092(8) 0.9965(8) 0.5374(5) 0.154(2) Uiso 0.25 1 d D . P E 2
Cl44 Cl 1.0507(11) 0.9106(9) 0.6385(7) 0.154(2) Uiso 0.25 1 d D . P E 2
Cl45 Cl 0.9780(8) 1.0545(8) 0.6390(6) 0.154(2) Uiso 0.25 1 d D . P E 2
C107 C 0.9728(17) 0.9785(12) 0.6124(8) 0.154(2) Uiso 0.25 1 d D . P E 2
H107 H 0.9175 0.9615 0.6267 0.184 Uiso 0.25 1 calc R . P E 2
Cl40 Cl 0.9491(2) 0.98415(17) 0.76907(15) 0.0886(8) Uani 0.645(3) 1 d . . P F 1
Cl41 Cl 0.91293(17) 1.09805(13) 0.83618(13) 0.0840(8) Uani 0.645(3) 1 d . . P F 1
Cl42 Cl 0.95922(12) 1.14506(12) 0.71096(10) 0.0752(6) Uani 0.645(3) 1 d . . P F 1
C110 C 0.9739(4) 1.0692(4) 0.7722(4) 0.0619(18) Uani 0.645(3) 1 d . . P F 1
H110 H 1.0333 1.0600 0.7732 0.074 Uiso 0.645(3) 1 calc R . P F 1
Cl25 Cl 0.43949(8) 0.78873(10) 0.41330(9) 0.1018(6) Uani 1 1 d . . . . .
Cl26 Cl 0.54346(11) 0.90299(7) 0.39253(6) 0.0839(4) Uani 1 1 d . . . . .
Cl27 Cl 0.59354(9) 0.78503(8) 0.32956(6) 0.0758(3) Uani 1 1 d . . . . .
C106 C 0.5404(3) 0.8072(2) 0.39660(19) 0.0545(9) Uani 1 1 d . . . . .
H106 H 0.5683 0.7733 0.4274 0.065 Uiso 1 1 calc R . . . .
Cl13 Cl 0.26454(15) 0.62084(12) 0.7984(2) 0.1258(18) Uani 0.663(4) 1 d D U P A 1
Cl14 Cl 0.2350(4) 0.7748(3) 0.8070(3) 0.0665(11) Uani 0.663(4) 1 d D U P A 1
Cl15 Cl 0.2958(2) 0.7418(3) 0.69467(15) 0.1549(18) Uani 0.663(4) 1 d D U P A 1
C99 C 0.2989(4) 0.7095(4) 0.7669(3) 0.0643(18) Uani 0.663(4) 1 d D U P A 1
H99 H 0.3569 0.7042 0.7699 0.077 Uiso 0.663(4) 1 calc R . P A 1
Cl28 Cl 0.75059(9) 0.59074(9) 0.83681(6) 0.0827(4) Uani 1 1 d . . . . .
Cl29 Cl 0.87589(7) 0.52337(10) 0.89935(5) 0.0794(4) Uani 1 1 d . . . . .
Cl30 Cl 0.73173(11) 0.45173(8) 0.92493(9) 0.1045(6) Uani 1 1 d . . . . .
C97 C 0.7693(3) 0.5387(3) 0.9044(2) 0.0572(10) Uani 1 1 d . . . . .
H97 H 0.7399 0.5693 0.9342 0.069 Uiso 1 1 calc R . . . .
Cl19 Cl 0.4519(6) 0.8181(5) 0.5566(3) 0.135(4) Uani 0.301(6) 1 d D U P G 2
Cl20 Cl 0.4276(7) 0.9019(6) 0.6403(5) 0.139(4) Uani 0.301(6) 1 d D U P G 2
Cl21 Cl 0.5796(7) 0.7871(4) 0.6285(5) 0.063(2) Uani 0.301(6) 1 d D U P G 2
C105 C 0.5027(11) 0.8523(13) 0.5943(9) 0.137(8) Uani 0.301(6) 1 d D U P G 2
H105 H 0.5330 0.8923 0.5642 0.164 Uiso 0.301(6) 1 calc R . P G 2
Cl22 Cl 0.5796(4) 0.7914(3) 0.6205(3) 0.1023(18) Uani 0.699(6) 1 d . U P G 1
Cl23 Cl 0.44703(12) 0.91014(13) 0.65536(9) 0.0577(5) Uani 0.699(6) 1 d . U P G 1
Cl24 Cl 0.50246(13) 0.8917(2) 0.53881(9) 0.1120(15) Uani 0.699(6) 1 d . U P G 1
C104 C 0.5334(4) 0.8837(4) 0.6027(3) 0.0587(15) Uani 0.699(6) 1 d . U P G 1
H104 H 0.5745 0.9188 0.5940 0.070 Uiso 0.699(6) 1 calc R . P G 1
Cl4 Cl 0.12441(11) 0.48938(7) 0.95910(6) 0.0839(4) Uani 1 1 d . . . H 1
Cl5 Cl 0.08131(6) 0.53454(5) 0.84860(5) 0.0542(2) Uani 1 1 d . . . H 1
Cl6 Cl 0.22005(7) 0.41527(7) 0.86777(6) 0.0697(3) Uani 1 1 d . . . H 1
C101 C 0.1212(3) 0.4576(2) 0.89922(18) 0.0537(9) Uani 1 1 d . . . H 1
H101 H 0.0839 0.4179 0.9134 0.064 Uiso 1 1 calc R . . H 1
Cl34 Cl 1.0561(3) 0.9146(3) 0.88452(17) 0.0801(12) Uani 0.3226(17) 1 d . . P F 1
Cl35 Cl 0.9574(3) 0.9414(3) 0.9965(2) 0.0849(13) Uani 0.3226(17) 1 d . . P F 1
Cl36 Cl 1.1022(5) 1.0138(4) 0.9354(3) 0.131(2) Uani 0.3226(17) 1 d . . P F 1
Cl31 Cl 0.73836(10) 0.68195(9) 0.69844(6) 0.0895(4) Uani 1 1 d . . . . .
Cl33 Cl 0.85604(12) 0.74946(9) 0.59931(7) 0.0987(5) Uani 1 1 d . . . . .
C103 C 0.8217(3) 0.6637(2) 0.64138(17) 0.0505(9) Uani 1 1 d . . . . .
H103 H 0.8677 0.6295 0.6580 0.061 Uiso 1 1 calc R . . I .
Cl32 Cl 0.79461(14) 0.61704(11) 0.59939(8) 0.1100(6) Uani 1 1 d . . . J 1
Cl37 Cl 0.9845(5) 0.9560(3) 0.7931(3) 0.111(2) Uani 0.355(3) 1 d . . P F 2
Cl38 Cl 1.0013(4) 1.0283(4) 0.8761(2) 0.117(2) Uani 0.355(3) 1 d . . P F 2
Cl39 Cl 0.9118(3) 1.1113(3) 0.7918(4) 0.112(2) Uani 0.355(3) 1 d . . P F 2
C111 C 0.9969(8) 1.0374(7) 0.8095(6) 0.055(3) Uani 0.355(3) 1 d . . P F 2
H111 H 1.0493 1.0541 0.7829 0.065 Uiso 0.355(3) 1 calc R . P F 2
Cl16 Cl 0.2892(4) 0.6418(3) 0.7450(3) 0.0946(16) Uani 0.337(4) 1 d D U P A 2
Cl17 Cl 0.2435(4) 0.6310(3) 0.8628(3) 0.114(2) Uani 0.337(4) 1 d D U P A 2
Cl18 Cl 0.2459(9) 0.7834(6) 0.7909(7) 0.090(4) Uani 0.337(4) 1 d D U P A 2
C100 C 0.2922(11) 0.6873(6) 0.7966(4) 0.078(4) Uani 0.337(4) 1 d D U P A 2
H100 H 0.3513 0.6833 0.7967 0.094 Uiso 0.337(4) 1 calc R . P A 2
Cl46 Cl 1.0166(5) 0.9085(5) 0.5542(4) 0.196(3) Uani 0.5 1 d D U P K 1
Cl47 Cl 1.1025(4) 0.9093(3) 0.6404(2) 0.1188(19) Uani 0.5 1 d D U P K 1
Cl48 Cl 0.9700(4) 1.0338(5) 0.6102(4) 0.150(3) Uani 0.5 1 d D U P K 1
C108 C 1.0542(6) 0.9670(6) 0.5844(4) 0.098(3) Uani 0.5 1 d D U P K 1
H108 H 1.0957 0.9955 0.5530 0.117 Uiso 0.5 1 calc R . P K 1
C112 C 1.0540(11) 0.9327(9) 0.9496(7) 0.069(4) Uani 0.3226(17) 1 d . . P . .
H112 H 1.0889 0.8878 0.9696 0.083 Uiso 0.3226(17) 1 calc R . P F .
Cl55 Cl 1.0105(5) 0.8707(5) 0.5937(4) 0.101(2) Uiso 0.25 1 d D . P L 4
Cl56 Cl 1.1288(6) 0.8926(6) 0.6399(5) 0.082(2) Uiso 0.25 1 d D . P L 4
C113 C 1.0218(10) 0.9181(10) 0.6429(9) 0.081(7) Uiso 0.25 1 d D . P L 4
H113 H 0.9867 0.9017 0.6831 0.097 Uiso 0.25 1 calc R . P L 4
Cl57 Cl 0.9967(9) 1.0169(8) 0.6121(6) 0.117(4) Uiso 0.25 1 d D . P L 4

loop_
_atom_site_aniso_label
_atom_site_aniso_U_11
_atom_site_aniso_U_22
_atom_site_aniso_U_33
_atom_site_aniso_U_23
_atom_site_aniso_U_13
_atom_site_aniso_U_12
N1 0.0301(13) 0.0370(14) 0.0365(13) -0.0124(11) -0.0048(10) -0.0033(10)
N2 0.0376(14) 0.0418(15) 0.0300(13) -0.0115(11) -0.0044(10) -0.0056(11)
N3 0.0512(17) 0.0329(15) 0.0494(17) -0.0033(12) -0.0126(14) 0.0019(13)
N4 0.0571(19) 0.0325(15) 0.0597(19) -0.0177(14) -0.0125(15) 0.0024(13)
N5 0.0427(16) 0.0429(16) 0.0447(16) -0.0023(13) -0.0137(13) -0.0092(13)
N6 0.0460(16) 0.0420(15) 0.0341(14) -0.0051(12) -0.0145(12) -0.0048(12)
N7 0.0303(13) 0.0278(13) 0.0505(16) -0.0090(11) -0.0128(11) -0.0022(10)
N8 0.0299(12) 0.0269(12) 0.0438(14) -0.0017(11) -0.0133(11) -0.0054(10)
N9 0.0386(14) 0.0323(13) 0.0429(15) -0.0080(11) -0.0127(11) -0.0099(11)
N10 0.0438(16) 0.0426(16) 0.0580(18) -0.0223(14) -0.0129(14) -0.0030(13)
N11 0.0395(15) 0.0461(17) 0.062(2) -0.0233(15) -0.0094(14) -0.0036(13)
N12 0.0388(15) 0.0316(14) 0.0530(17) -0.0124(12) -0.0128(12) -0.0013(11)
C49 0.0252(13) 0.0286(14) 0.0366(15) -0.0067(12) -0.0103(11) -0.0006(11)
C50 0.0273(14) 0.0274(14) 0.0394(15) -0.0074(12) -0.0124(12) -0.0025(11)
C51 0.0275(14) 0.0255(14) 0.0380(15) -0.0041(12) -0.0103(11) -0.0031(11)
C52 0.0300(14) 0.0291(14) 0.0330(14) -0.0047(11) -0.0099(11) -0.0047(11)
C53 0.0293(14) 0.0271(14) 0.0368(15) -0.0060(12) -0.0099(12) -0.0041(11)
C54 0.0273(14) 0.0268(14) 0.0358(15) -0.0041(11) -0.0092(11) -0.0053(11)
C55 0.0285(14) 0.0301(14) 0.0396(16) -0.0101(12) -0.0107(12) -0.0021(11)
C56 0.0280(14) 0.0308(15) 0.0359(15) -0.0030(12) -0.0116(12) -0.0050(11)
C57 0.0316(15) 0.0289(14) 0.0394(16) -0.0046(12) -0.0089(12) -0.0082(12)
C58 0.0441(18) 0.0460(19) 0.0492(19) -0.0254(16) -0.0083(15) -0.0057(15)
C59 0.0409(18) 0.049(2) 0.051(2) -0.0286(16) -0.0076(15) -0.0038(15)
C60 0.0410(18) 0.0380(17) 0.057(2) -0.0261(16) -0.0093(15) -0.0006(14)
C61 0.0425(18) 0.0343(17) 0.063(2) -0.0267(16) -0.0149(16) 0.0037(14)
C62 0.0469(19) 0.0347(17) 0.054(2) -0.0226(15) -0.0106(16) 0.0001(14)
C63 0.0407(18) 0.0448(19) 0.056(2) -0.0260(17) -0.0057(15) -0.0040(15)
C64 0.0440(19) 0.053(2) 0.0465(19) -0.0248(16) -0.0083(15) -0.0070(16)
C65 0.0381(17) 0.0373(18) 0.069(2) -0.0290(17) -0.0145(16) 0.0035(14)
C66 0.049(2) 0.0351(17) 0.064(2) -0.0219(17) -0.0097(18) -0.0032(15)
C67 0.0488(19) 0.0349(16) 0.0305(15) -0.0035(12) -0.0119(13) 0.0016(14)
C68 0.0427(18) 0.0414(18) 0.0325(15) -0.0056(13) -0.0122(13) 0.0038(14)
C69 0.0463(18) 0.0374(17) 0.0304(15) -0.0035(13) -0.0123(13) -0.0026(14)
C70 0.0442(18) 0.0348(16) 0.0338(15) -0.0068(13) -0.0094(13) -0.0001(13)
C71 0.0453(18) 0.0374(17) 0.0296(15) -0.0028(13) -0.0083(13) -0.0026(14)
C72 0.0479(19) 0.0371(17) 0.0370(16) -0.0043(13) -0.0122(14) -0.0055(14)
C73 0.0495(19) 0.0383(18) 0.0368(17) -0.0035(14) -0.0136(14) 0.0025(15)
C74 0.050(2) 0.0385(17) 0.0331(16) -0.0060(13) -0.0133(14) -0.0022(14)
C75 0.0425(17) 0.0392(17) 0.0320(15) -0.0056(13) -0.0066(13) -0.0082(14)
C76 0.0267(14) 0.0270(14) 0.0425(16) -0.0028(12) -0.0071(12) -0.0042(11)
C77 0.0309(15) 0.0271(14) 0.0405(16) -0.0016(12) -0.0096(12) -0.0043(11)
C78 0.0316(15) 0.0262(14) 0.0440(17) -0.0043(12) -0.0092(13) -0.0040(12)
C79 0.0315(15) 0.0260(14) 0.0482(18) -0.0032(13) -0.0123(13) -0.0014(12)
C80 0.0333(15) 0.0301(15) 0.0455(17) -0.0007(13) -0.0125(13) -0.0064(12)
C81 0.0316(15) 0.0310(15) 0.0420(17) -0.0041(13) -0.0067(13) -0.0044(12)
C82 0.0256(14) 0.0261(14) 0.0437(17) -0.0047(12) -0.0059(12) -0.0044(11)
C83 0.0367(16) 0.0310(15) 0.0460(18) -0.0066(13) -0.0137(14) -0.0020(13)
C84 0.0362(16) 0.0368(17) 0.0482(19) -0.0024(14) -0.0159(14) -0.0055(13)
C85 0.059(2) 0.0283(17) 0.065(2) -0.0039(16) -0.0138(19) 0.0029(16)
C86 0.063(2) 0.0292(17) 0.076(3) -0.0119(17) -0.014(2) -0.0015(16)
C87 0.0331(15) 0.0247(14) 0.0495(18) 0.0038(13) -0.0189(13) -0.0064(12)
C88 0.0320(15) 0.0229(14) 0.0550(19) -0.0044(13) -0.0164(14) -0.0032(12)
C89 0.048(2) 0.052(2) 0.0480(19) -0.0206(16) -0.0155(16) -0.0092(16)
C90 0.0405(17) 0.0380(17) 0.0488(18) -0.0124(14) -0.0153(14) -0.0120(14)
C91 0.0396(18) 0.0417(19) 0.070(2) -0.0235(18) -0.0078(17) -0.0005(15)
C92 0.0430(19) 0.0394(18) 0.057(2) -0.0170(16) -0.0098(16) 0.0022(15)
C93 0.057(2) 0.049(2) 0.0446(19) -0.0129(16) -0.0209(16) -0.0092(17)
C94 0.0456(19) 0.051(2) 0.049(2) -0.0078(16) -0.0210(16) -0.0099(16)
C95 0.0343(16) 0.0508(19) 0.0340(16) -0.0159(14) 0.0023(12) -0.0103(14)
C96 0.0315(15) 0.0425(18) 0.0413(17) -0.0193(14) -0.0013(13) -0.0023(13)
N13 0.0446(15) 0.0421(16) 0.0375(14) -0.0143(12) -0.0082(12) -0.0107(12)
N14 0.0489(16) 0.0473(17) 0.0415(15) -0.0188(13) -0.0034(13) -0.0180(13)
N15 0.0362(14) 0.0302(13) 0.0454(15) -0.0125(11) -0.0111(11) -0.0048(11)
N16 0.0329(13) 0.0303(13) 0.0488(15) -0.0131(11) -0.0092(11) -0.0049(10)
N17 0.0358(14) 0.0340(14) 0.0459(15) -0.0083(12) -0.0111(12) -0.0046(11)
N18 0.0411(15) 0.0281(13) 0.0454(15) 0.0003(11) -0.0169(12) -0.0068(11)
N19 0.0504(17) 0.0325(14) 0.0380(14) 0.0020(11) -0.0204(12) -0.0102(12)
N20 0.0443(15) 0.0276(13) 0.0416(14) 0.0002(11) -0.0210(12) -0.0038(11)
N21 0.0349(13) 0.0328(13) 0.0424(15) -0.0084(11) -0.0155(11) -0.0040(11)
N22 0.0362(13) 0.0317(13) 0.0403(14) -0.0063(11) -0.0167(11) -0.0024(11)
N23 0.0370(14) 0.0459(16) 0.0396(14) -0.0090(12) -0.0101(12) -0.0033(12)
N24 0.0310(13) 0.0400(15) 0.0398(14) -0.0046(12) -0.0101(11) -0.0047(11)
C1 0.0338(15) 0.0240(13) 0.0393(16) -0.0027(12) -0.0131(12) -0.0034(11)
C2 0.0362(15) 0.0213(13) 0.0389(16) -0.0032(11) -0.0156(12) -0.0023(11)
C3 0.0340(15) 0.0231(13) 0.0435(16) -0.0052(12) -0.0174(13) -0.0030(11)
C4 0.0312(14) 0.0238(13) 0.0415(16) -0.0072(12) -0.0122(12) -0.0031(11)
C5 0.0344(15) 0.0265(14) 0.0372(15) -0.0063(12) -0.0132(12) -0.0020(11)
C6 0.0317(14) 0.0238(13) 0.0411(16) -0.0063(12) -0.0146(12) -0.0016(11)
C7 0.0353(15) 0.0281(14) 0.0429(17) -0.0047(12) -0.0181(13) -0.0030(12)
C8 0.0356(16) 0.0272(14) 0.0428(17) -0.0104(12) -0.0105(13) -0.0020(12)
C9 0.0327(15) 0.0270(14) 0.0411(16) -0.0056(12) -0.0124(12) -0.0053(11)
C10 0.0371(16) 0.0309(15) 0.0358(15) -0.0019(12) -0.0188(13) -0.0043(12)
C11 0.0341(15) 0.0299(15) 0.0381(16) -0.0017(12) -0.0168(12) -0.0055(12)
C12 0.0302(14) 0.0333(15) 0.0366(15) -0.0021(12) -0.0160(12) -0.0033(12)
C13 0.0327(15) 0.0279(14) 0.0400(16) -0.0030(12) -0.0178(12) -0.0009(12)
C14 0.0344(15) 0.0295(15) 0.0399(16) -0.0013(12) -0.0186(13) -0.0024(12)
C15 0.0378(16) 0.0329(15) 0.0332(15) -0.0007(12) -0.0160(12) -0.0056(12)
C16 0.0389(16) 0.0342(16) 0.0338(15) -0.0040(12) -0.0162(13) -0.0062(13)
C17 0.0298(14) 0.0331(15) 0.0398(16) -0.0029(13) -0.0143(12) -0.0043(12)
C18 0.0325(15) 0.0287(15) 0.0436(17) -0.0023(13) -0.0167(13) -0.0009(12)
C19 0.0387(17) 0.0429(18) 0.0336(15) -0.0102(13) -0.0109(13) -0.0035(14)
C20 0.0415(17) 0.0353(16) 0.0374(16) -0.0081(13) -0.0116(13) -0.0025(13)
C21 0.0404(17) 0.0392(17) 0.0342(15) -0.0108(13) -0.0087(13) -0.0067(13)
C22 0.0393(17) 0.0382(17) 0.0377(16) -0.0063(13) -0.0139(13) -0.0028(13)
C23 0.0417(17) 0.0361(16) 0.0342(15) -0.0033(13) -0.0118(13) -0.0059(13)
C24 0.0395(17) 0.0436(18) 0.0369(16) -0.0061(14) -0.0118(13) -0.0107(14)
C25 0.0416(18) 0.0419(18) 0.0393(17) -0.0101(14) -0.0104(14) -0.0026(14)
C26 0.0399(17) 0.0412(18) 0.0361(16) -0.0118(13) -0.0104(13) -0.0040(14)
C27 0.0474(19) 0.0370(17) 0.0383(17) 0.0000(13) -0.0150(14) -0.0136(15)
C28 0.0369(16) 0.0329(15) 0.0410(16) -0.0124(13) -0.0042(13) -0.0114(13)
C29 0.0353(16) 0.0306(15) 0.0459(18) -0.0123(13) -0.0073(13) -0.0063(12)
C30 0.0345(15) 0.0285(14) 0.0421(16) -0.0099(12) -0.0098(13) -0.0063(12)
C31 0.0365(16) 0.0309(15) 0.0381(16) -0.0122(12) -0.0082(12) -0.0078(12)
C32 0.0332(15) 0.0256(14) 0.0393(16) -0.0063(12) -0.0072(12) -0.0086(11)
C33 0.0363(16) 0.0317(15) 0.0396(16) -0.0068(13) -0.0086(13) -0.0098(12)
C34 0.0395(17) 0.0325(16) 0.0430(17) -0.0111(13) -0.0112(13) -0.0058(13)
C35 0.0349(15) 0.0268(14) 0.0403(16) -0.0050(12) -0.0108(13) -0.0097(12)
C36 0.0443(18) 0.0331(16) 0.0435(18) -0.0138(14) -0.0031(14) -0.0115(14)
C37 0.061(2) 0.0317(16) 0.0391(17) 0.0064(13) -0.0209(16) -0.0118(15)
C38 0.055(2) 0.0310(16) 0.0439(18) 0.0063(13) -0.0280(16) -0.0047(14)
C39 0.0344(17) 0.050(2) 0.0464(19) -0.0140(16) -0.0073(14) -0.0012(14)
C40 0.0304(15) 0.0460(19) 0.0463(18) -0.0086(15) -0.0085(13) -0.0055(13)
C41 0.0356(16) 0.0327(16) 0.0460(17) -0.0100(13) -0.0173(13) -0.0047(12)
C42 0.0458(18) 0.0362(16) 0.0395(16) -0.0103(13) -0.0192(14) -0.0038(14)
C43 0.0380(17) 0.0310(16) 0.0486(18) -0.0022(14) -0.0105(14) -0.0052(13)
C44 0.0367(17) 0.0286(15) 0.0515(19) 0.0022(14) -0.0140(14) -0.0050(13)
C45 0.064(2) 0.053(2) 0.047(2) -0.0227(17) -0.0047(17) -0.0280(19)
C46 0.051(2) 0.058(2) 0.0454(19) -0.0246(17) -0.0097(16) -0.0184(17)
C47 0.0301(15) 0.0375(17) 0.0533(19) -0.0161(15) -0.0080(14) -0.0053(13)
C48 0.0306(15) 0.0361(17) 0.0523(19) -0.0169(14) -0.0047(14) -0.0047(13)
C98 0.076(3) 0.086(3) 0.079(3) -0.035(2) 0.013(2) -0.051(2)
Cl7 0.0625(11) 0.145(2) 0.0806(15) -0.0612(17) 0.0040(10) -0.0397(13)
Cl9 0.0410(14) 0.102(2) 0.089(3) -0.0511(19) 0.0165(14) -0.0332(15)
Cl11 0.150(3) 0.0519(12) 0.140(3) -0.0001(13) -0.046(2) -0.0314(16)
Cl8 0.078(3) 0.128(4) 0.106(4) -0.080(4) 0.006(2) -0.030(3)
Cl10 0.121(8) 0.233(12) 0.080(6) -0.073(6) 0.017(5) -0.103(7)
Cl12 0.170(6) 0.106(4) 0.100(4) 0.019(3) -0.043(4) -0.100(5)
C109 0.136(5) 0.099(4) 0.066(3) 0.005(2) -0.030(3) -0.082(3)
Cl52 0.122(2) 0.0644(14) 0.0652(14) 0.0251(12) -0.0547(16) -0.0515(16)
Cl53 0.121(7) 0.064(4) 0.068(3) 0.0002(18) -0.035(3) -0.046(4)
Cl54 0.0584(12) 0.0978(18) 0.0746(14) -0.0153(13) -0.0132(11) -0.0366(12)
Cl49 0.196(5) 0.081(2) 0.294(7) -0.047(3) -0.163(5) -0.010(3)
Cl50 0.104(5) 0.055(2) 0.062(3) 0.0085(19) -0.041(3) -0.029(3)
Cl51 0.110(3) 0.193(5) 0.101(2) -0.053(3) 0.011(2) -0.097(3)
Cl1 0.0700(8) 0.1146(12) 0.0881(10) 0.0023(9) -0.0121(7) -0.0247(8)
Cl2 0.0875(8) 0.0667(7) 0.0611(6) 0.0031(5) -0.0314(6) 0.0031(6)
Cl3 0.1071(11) 0.1322(14) 0.0878(10) -0.0221(9) -0.0632(9) -0.0187(10)
C102 0.056(2) 0.048(2) 0.060(2) -0.0109(18) -0.0236(19) -0.0010(17)
Cl40 0.111(2) 0.0595(14) 0.105(2) -0.0237(13) -0.0313(15) -0.0211(13)
Cl41 0.0870(15) 0.0565(11) 0.0908(16) -0.0207(11) 0.0149(13) -0.0202(10)
Cl42 0.0634(11) 0.0655(11) 0.0849(13) -0.0019(9) -0.0235(9) -0.0002(8)
C110 0.049(4) 0.051(4) 0.084(5) -0.025(4) -0.004(3) -0.009(3)
Cl25 0.0475(6) 0.0886(10) 0.1395(14) 0.0067(9) -0.0121(7) -0.0093(6)
Cl26 0.1397(13) 0.0515(6) 0.0660(7) -0.0042(5) -0.0421(8) -0.0160(7)
Cl27 0.0808(8) 0.0696(7) 0.0706(7) -0.0160(6) -0.0156(6) -0.0035(6)
C106 0.049(2) 0.048(2) 0.061(2) 0.0009(18) -0.0201(18) -0.0050(17)
Cl13 0.0668(13) 0.0409(10) 0.266(6) -0.0419(18) -0.035(2) -0.0011(9)
Cl14 0.0624(15) 0.053(2) 0.097(2) -0.0241(18) -0.0379(17) -0.0018(13)
Cl15 0.116(2) 0.255(5) 0.110(2) -0.088(3) -0.0602(19) 0.039(3)
C99 0.041(3) 0.056(4) 0.115(5) -0.040(4) -0.040(4) 0.008(3)
Cl28 0.0815(8) 0.0850(9) 0.0812(8) -0.0128(7) -0.0371(7) 0.0014(7)
Cl29 0.0525(6) 0.1287(12) 0.0594(6) -0.0368(7) -0.0171(5) 0.0039(6)
Cl30 0.1030(11) 0.0511(7) 0.1464(15) -0.0279(8) -0.0051(10) -0.0138(7)
C97 0.053(2) 0.054(2) 0.065(3) -0.026(2) -0.0113(19) 0.0012(18)
Cl19 0.178(8) 0.126(6) 0.103(4) -0.057(4) -0.086(5) 0.075(6)
Cl20 0.116(6) 0.143(7) 0.191(9) -0.117(7) -0.029(6) 0.004(5)
Cl21 0.094(6) 0.027(2) 0.088(4) -0.017(2) -0.066(4) 0.013(2)
C105 0.158(12) 0.138(14) 0.112(12) -0.063(11) -0.078(10) 0.080(11)
Cl22 0.095(3) 0.089(3) 0.114(3) -0.040(2) -0.018(2) 0.013(2)
Cl23 0.0490(9) 0.0609(11) 0.0556(10) -0.0170(8) -0.0031(7) -0.0026(7)
Cl24 0.0664(12) 0.201(4) 0.0624(12) -0.0460(15) -0.0303(9) 0.0292(15)
C104 0.051(3) 0.074(4) 0.045(3) -0.017(3) -0.012(2) 0.006(3)
Cl4 0.1431(13) 0.0507(6) 0.0627(7) -0.0168(5) -0.0403(8) -0.0004(7)
Cl5 0.0567(5) 0.0403(5) 0.0632(6) -0.0034(4) -0.0201(4) -0.0068(4)
Cl6 0.0577(6) 0.0703(7) 0.0866(8) -0.0312(6) -0.0298(6) 0.0115(5)
C101 0.066(3) 0.0398(19) 0.053(2) -0.0085(16) -0.0151(19) -0.0059(17)
Cl34 0.094(3) 0.088(3) 0.056(2) -0.0120(18) -0.0030(19) -0.036(2)
Cl35 0.078(3) 0.096(3) 0.092(3) -0.048(2) -0.001(2) -0.030(2)
Cl36 0.146(5) 0.110(4) 0.157(6) -0.033(4) -0.017(4) -0.084(4)
Cl31 0.0960(10) 0.0917(10) 0.0619(7) -0.0290(7) 0.0047(7) 0.0045(8)
Cl33 0.1147(12) 0.0697(8) 0.0876(10) 0.0077(7) -0.0100(9) -0.0200(8)
C103 0.053(2) 0.048(2) 0.049(2) -0.0125(16) -0.0191(17) 0.0053(17)
Cl32 0.1566(17) 0.1081(12) 0.0967(11) -0.0591(10) -0.0532(11) -0.0089(11)
Cl37 0.173(6) 0.049(2) 0.110(4) -0.031(3) -0.014(4) -0.026(3)
Cl38 0.126(4) 0.141(5) 0.083(3) -0.031(3) -0.010(3) -0.032(4)
Cl39 0.077(3) 0.084(3) 0.191(7) -0.067(4) -0.054(4) 0.030(2)
C111 0.050(6) 0.038(6) 0.069(8) -0.008(5) -0.009(6) -0.006(5)
Cl16 0.101(3) 0.093(3) 0.110(4) -0.056(3) -0.012(3) -0.031(3)
Cl17 0.089(3) 0.096(4) 0.154(5) -0.019(3) -0.021(3) -0.030(3)
Cl18 0.088(5) 0.028(2) 0.153(11) -0.017(4) -0.041(6) 0.002(3)
C100 0.069(9) 0.057(7) 0.116(9) -0.035(6) -0.029(7) 0.001(6)
Cl46 0.202(7) 0.227(8) 0.225(8) -0.122(7) -0.055(6) -0.073(6)
Cl47 0.121(4) 0.072(3) 0.123(3) 0.013(2) 0.010(3) -0.033(3)
Cl48 0.097(4) 0.155(5) 0.214(7) -0.097(5) 0.021(4) -0.057(3)
C108 0.087(6) 0.120(8) 0.069(6) -0.003(5) 0.017(5) -0.051(6)
C112 0.083(10) 0.055(8) 0.071(9) -0.007(7) -0.031(8) -0.009(7)

loop_
_atom_type_symbol
_atom_type_description
_atom_type_scat_dispersion_real
_atom_type_scat_dispersion_imag
_atom_type_scat_source
C C 0.0033 0.0016 'International Tables Vol C Tables 4.2.6.8 and 6.1.1.4'
H H 0.0000 0.0000 'International Tables Vol C Tables 4.2.6.8 and 6.1.1.4'
Cl Cl 0.1484 0.1585 'International Tables Vol C Tables 4.2.6.8 and 6.1.1.4'
N N 0.0061 0.0033 'International Tables Vol C Tables 4.2.6.8 and 6.1.1.4'

loop_
_geom_angle_atom_site_label_1
_geom_angle_atom_site_label_2
_geom_angle_atom_site_label_3
_geom_angle
_geom_angle_site_symmetry_3
C55 N1 C96 116.1(3) .
C75 N2 C95 118.4(3) .
C73 N3 C85 116.5(3) .
C66 N4 C86 116.6(4) .
C84 N5 C94 117.2(3) .
C74 N6 C93 117.9(3) .
C82 N7 C88 117.1(3) .
C56 N8 C87 116.5(3) .
C57 N9 C90 118.7(3) .
C64 N10 C89 118.1(4) .
C65 N11 C91 116.7(3) .
C83 N12 C92 117.3(3) .
C50 C49 C54 119.7(3) .
C50 C49 C55 117.7(3) .
C54 C49 C55 122.5(3) .
C49 C50 H50 119.7 .
C49 C50 C51 120.6(3) .
C51 C50 H50 119.7 .
C50 C51 C56 121.4(3) .
C52 C51 C50 119.2(3) .
C52 C51 C56 119.4(3) .
C51 C52 H52 119.6 .
C51 C52 C53 120.8(3) .
C53 C52 H52 119.6 .
C52 C53 C57 119.9(3) .
C54 C53 C52 119.3(3) .
C54 C53 C57 120.7(3) .
C49 C54 H54 119.8 .
C53 C54 C49 120.3(3) .
C53 C54 H54 119.8 .
N1 C55 C49 124.1(3) .
N1 C55 H55 118.0 .
C49 C55 H55 118.0 .
N8 C56 C51 122.4(3) .
N8 C56 H56 118.8 .
C51 C56 H56 118.8 .
N9 C57 C53 121.3(3) .
N9 C57 H57 119.4 .
C53 C57 H57 119.4 .
C59 C58 C63 118.9(4) .
C59 C58 C64 120.4(4) .
C63 C58 C64 120.7(3) .
C58 C59 H59 119.7 .
C58 C59 C60 120.6(4) .
C60 C59 H59 119.7 .
C59 C60 C65 121.5(4) .
C61 C60 C59 119.4(3) .
C61 C60 C65 119.1(3) .
C60 C61 H61 119.6 .
C60 C61 C62 120.9(4) .
C62 C61 H61 119.6 .
C61 C62 C66 122.2(4) .
C63 C62 C61 119.0(4) .
C63 C62 C66 118.9(4) .
C58 C63 H63 119.4 .
C62 C63 C58 121.2(3) .
C62 C63 H63 119.4 .
N10 C64 C58 122.8(4) .
N10 C64 H64 118.6 .
C58 C64 H64 118.6 .
N11 C65 C60 123.3(4) .
N11 C65 H65 118.4 .
C60 C65 H65 118.4 .
N4 C66 C62 124.0(4) .
N4 C66 H66 118.0 .
C62 C66 H66 118.0 .
C68 C67 C72 119.4(3) .
C68 C67 C73 118.5(3) .
C72 C67 C73 122.1(3) .
C67 C68 H68 119.5 .
C67 C68 C69 121.1(3) .
C69 C68 H68 119.5 .
C68 C69 C74 121.4(3) .
C70 C69 C68 118.6(3) .
C70 C69 C74 120.0(3) .
C69 C70 H70 119.5 .
C69 C70 C71 121.1(3) .
C71 C70 H70 119.5 .
C70 C71 C75 119.9(3) .
C72 C71 C70 119.6(3) .
C72 C71 C75 120.5(3) .
C67 C72 H72 119.8 .
C71 C72 C67 120.4(3) .
C71 C72 H72 119.8 .
N3 C73 C67 125.0(4) .
N3 C73 H73 117.5 .
C67 C73 H73 117.5 .
N6 C74 C69 122.1(3) .
N6 C74 H74 119.0 .
C69 C74 H74 119.0 .
N2 C75 C71 122.4(3) .
N2 C75 H75 118.8 .
C71 C75 H75 118.8 .
C77 C76 C81 119.9(3) .
C77 C76 C82 120.8(3) .
C81 C76 C82 119.3(3) .
C76 C77 H77 119.7 .
C76 C77 C78 120.5(3) .
C78 C77 H77 119.7 .
C77 C78 C79 119.1(3) .
C77 C78 C83 118.9(3) .
C79 C78 C83 121.9(3) .
C78 C79 H79 119.6 .
C80 C79 C78 120.8(3) .
C80 C79 H79 119.6 .
C79 C80 C81 119.4(3) .
C79 C80 C84 119.4(3) .
C81 C80 C84 121.2(3) .
C76 C81 C80 120.3(3) .
C76 C81 H81 119.8 .
C80 C81 H81 119.8 .
N7 C82 C76 122.2(3) .
N7 C82 H82 118.9 .
C76 C82 H82 118.9 .
N12 C83 C78 123.6(3) .
N12 C83 H83 118.2 .
C78 C83 H83 118.2 .
N5 C84 C80 122.4(3) .
N5 C84 H84 118.8 .
C80 C84 H84 118.8 .
N3 C85 H85A 109.4 .
N3 C85 H85B 109.4 .
N3 C85 C86 111.3(3) .
H85A C85 H85B 108.0 .
C86 C85 H85A 109.4 .
C86 C85 H85B 109.4 .
N4 C86 C85 112.0(3) .
N4 C86 H86A 109.2 .
N4 C86 H86B 109.2 .
C85 C86 H86A 109.2 .
C85 C86 H86B 109.2 .
H86A C86 H86B 107.9 .
N8 C87 H87A 109.7 .
N8 C87 H87B 109.7 .
N8 C87 C88 109.9(3) .
H87A C87 H87B 108.2 .
C88 C87 H87A 109.7 .
C88 C87 H87B 109.7 .
N7 C88 C87 109.2(3) .
N7 C88 H88A 109.8 .
N7 C88 H88B 109.8 .
C87 C88 H88A 109.8 .
C87 C88 H88B 109.8 .
H88A C88 H88B 108.3 .
N10 C89 H89A 109.8 .
N10 C89 H89B 109.8 .
N10 C89 C90 109.3(3) .
H89A C89 H89B 108.3 .
C90 C89 H89A 109.8 .
C90 C89 H89B 109.8 .
N9 C90 C89 109.6(3) .
N9 C90 H90A 109.7 .
N9 C90 H90B 109.7 .
C89 C90 H90A 109.7 .
C89 C90 H90B 109.7 .
H90A C90 H90B 108.2 .
N11 C91 H91A 109.4 .
N11 C91 H91B 109.4 .
N11 C91 C92 111.0(3) .
H91A C91 H91B 108.0 .
C92 C91 H91A 109.4 .
C92 C91 H91B 109.4 .
N12 C92 C91 110.9(3) .
N12 C92 H92A 109.5 .
N12 C92 H92B 109.5 .
C91 C92 H92A 109.5 .
C91 C92 H92B 109.5 .
H92A C92 H92B 108.1 .
N6 C93 H93A 109.4 .
N6 C93 H93B 109.4 .
N6 C93 C94 110.9(3) .
H93A C93 H93B 108.0 .
C94 C93 H93A 109.4 .
C94 C93 H93B 109.4 .
N5 C94 C93 109.4(3) .
N5 C94 H94A 109.8 .
N5 C94 H94B 109.8 .
C93 C94 H94A 109.8 .
C93 C94 H94B 109.8 .
H94A C94 H94B 108.2 .
N2 C95 H95A 109.7 .
N2 C95 H95B 109.7 .
N2 C95 C96 109.8(3) .
H95A C95 H95B 108.2 .
C96 C95 H95A 109.7 .
C96 C95 H95B 109.7 .
N1 C96 C95 111.7(3) .
N1 C96 H96A 109.3 .
N1 C96 H96B 109.3 .
C95 C96 H96A 109.3 .
C95 C96 H96B 109.3 .
H96A C96 H96B 107.9 .
C26 N13 C46 117.2(3) .
C36 N14 C45 117.1(3) .
C35 N15 C47 116.4(3) .
C8 N16 C48 117.1(3) .
C34 N17 C43 117.4(3) .
C18 N18 C44 115.6(3) .
C27 N19 C37 118.2(3) .
C7 N20 C38 116.2(3) .
C9 N21 C41 118.6(3) .
C16 N22 C42 117.6(3) .
C25 N23 C39 116.4(3) .
C17 N24 C40 116.2(3) .
C2 C1 H1 119.5 .
C6 C1 H1 119.5 .
C6 C1 C2 120.9(3) .
C1 C2 C7 123.4(3) .
C3 C2 C1 119.3(3) .
C3 C2 C7 117.2(3) .
C2 C3 H3 119.7 .
C2 C3 C4 120.5(3) .
C4 C3 H3 119.7 .
C3 C4 C8 120.8(3) .
C5 C4 C3 119.2(3) .
C5 C4 C8 120.0(3) .
C4 C5 H5 119.7 .
C4 C5 C6 120.5(3) .
C6 C5 H5 119.7 .
C1 C6 C5 119.5(3) .
C1 C6 C9 120.4(3) .
C5 C6 C9 120.0(3) .
N20 C7 C2 124.1(3) .
N20 C7 H7 118.0 .
C2 C7 H7 118.0 .
N16 C8 C4 121.8(3) .
N16 C8 H8 119.1 .
C4 C8 H8 119.1 .
N21 C9 C6 122.0(3) .
N21 C9 H9 119.0 .
C6 C9 H9 119.0 .
C11 C10 C16 120.9(3) .
C15 C10 C11 119.3(3) .
C15 C10 C16 119.7(3) .
C10 C11 H11 119.5 .
C12 C11 C10 121.0(3) .
C12 C11 H11 119.5 .
C11 C12 C13 119.0(3) .
C11 C12 C17 119.6(3) .
C13 C12 C17 121.4(3) .
C12 C13 H13 119.6 .
C14 C13 C12 120.7(3) .
C14 C13 H13 119.6 .
C13 C14 C15 119.6(3) .
C13 C14 C18 118.2(3) .
C15 C14 C18 122.3(3) .
C10 C15 C14 120.4(3) .
C10 C15 H15 119.8 .
C14 C15 H15 119.8 .
N22 C16 C10 122.8(3) .
N22 C16 H16 118.6 .
C10 C16 H16 118.6 .
N24 C17 C12 123.8(3) .
N24 C17 H17 118.1 .
C12 C17 H17 118.1 .
N18 C18 C14 123.3(3) .
N18 C18 H18 118.3 .
C14 C18 H18 118.3 .
C20 C19 C24 119.7(3) .
C20 C19 C25 118.7(3) .
C24 C19 C25 121.6(3) .
C19 C20 H20 119.5 .
C19 C20 C21 121.0(3) .
C21 C20 H20 119.5 .
C20 C21 C26 121.6(3) .
C22 C21 C20 118.8(3) .
C22 C21 C26 119.5(3) .
C21 C22 H22 119.4 .
C21 C22 C23 121.1(3) .
C23 C22 H22 119.4 .
C22 C23 C27 120.8(3) .
C24 C23 C22 118.9(3) .
C24 C23 C27 120.2(3) .
C19 C24 H24 119.8 .
C23 C24 C19 120.5(3) .
C23 C24 H24 119.8 .
N23 C25 C19 123.1(3) .
N23 C25 H25 118.5 .
C19 C25 H25 118.5 .
N13 C26 C21 122.3(3) .
N13 C26 H26 118.8 .
C21 C26 H26 118.8 .
N19 C27 C23 121.9(3) .
N19 C27 H27 119.0 .
C23 C27 H27 119.0 .
C29 C28 C33 119.9(3) .
C29 C28 C36 119.4(3) .
C33 C28 C36 120.6(3) .
C28 C29 H29 119.8 .
C28 C29 C30 120.4(3) .
C30 C29 H29 119.8 .
C29 C30 C34 120.4(3) .
C31 C30 C29 119.6(3) .
C31 C30 C34 120.0(3) .
C30 C31 H31 120.0 .
C30 C31 C32 120.1(3) .
C32 C31 H31 120.0 .
C31 C32 C35 121.7(3) .
C33 C32 C31 119.6(3) .
C33 C32 C35 118.7(3) .
C28 C33 H33 119.8 .
C32 C33 C28 120.4(3) .
C32 C33 H33 119.8 .
N17 C34 C30 122.1(3) .
N17 C34 H34 118.9 .
C30 C34 H34 118.9 .
N15 C35 C32 123.5(3) .
N15 C35 H35 118.3 .
C32 C35 H35 118.3 .
N14 C36 C28 122.1(3) .
N14 C36 H36 118.9 .
C28 C36 H36 118.9 .
N19 C37 H37A 109.6 .
N19 C37 H37B 109.6 .
N19 C37 C38 110.3(3) .
H37A C37 H37B 108.1 .
C38 C37 H37A 109.6 .
C38 C37 H37B 109.6 .
N20 C38 C37 111.5(3) .
N20 C38 H38A 109.3 .
N20 C38 H38B 109.3 .
C37 C38 H38A 109.3 .
C37 C38 H38B 109.3 .
H38A C38 H38B 108.0 .
N23 C39 H39A 109.6 .
N23 C39 H39B 109.6 .
N23 C39 C40 110.2(3) .
H39A C39 H39B 108.1 .
C40 C39 H39A 109.6 .
C40 C39 H39B 109.6 .
N24 C40 C39 112.3(3) .
N24 C40 H40A 109.1 .
N24 C40 H40B 109.1 .
C39 C40 H40A 109.1 .
C39 C40 H40B 109.1 .
H40A C40 H40B 107.9 .
N21 C41 H41A 109.7 .
N21 C41 H41B 109.7 .
N21 C41 C42 109.8(3) .
H41A C41 H41B 108.2 .
C42 C41 H41A 109.7 .
C42 C41 H41B 109.7 .
N22 C42 C41 109.5(3) .
N22 C42 H42A 109.8 .
N22 C42 H42B 109.8 .
C41 C42 H42A 109.8 .
C41 C42 H42B 109.8 .
H42A C42 H42B 108.2 .
N17 C43 H43A 109.5 .
N17 C43 H43B 109.5 .
N17 C43 C44 110.7(3) .
H43A C43 H43B 108.1 .
C44 C43 H43A 109.5 .
C44 C43 H43B 109.5 .
N18 C44 C43 110.6(3) .
N18 C44 H44A 109.5 .
N18 C44 H44B 109.5 .
C43 C44 H44A 109.5 .
C43 C44 H44B 109.5 .
H44A C44 H44B 108.1 .
N14 C45 H45A 109.8 .
N14 C45 H45B 109.8 .
N14 C45 C46 109.2(3) .
H45A C45 H45B 108.3 .
C46 C45 H45A 109.8 .
C46 C45 H45B 109.8 .
N13 C46 C45 110.2(3) .
N13 C46 H46A 109.6 .
N13 C46 H46B 109.6 .
C45 C46 H46A 109.6 .
C45 C46 H46B 109.6 .
H46A C46 H46B 108.1 .
N15 C47 H47A 109.8 .
N15 C47 H47B 109.8 .
N15 C47 C48 109.6(3) .
H47A C47 H47B 108.2 .
C48 C47 H47A 109.8 .
C48 C47 H47B 109.8 .
N16 C48 C47 109.5(3) .
N16 C48 H48A 109.8 .
N16 C48 H48B 109.8 .
C47 C48 H48A 109.8 .
C47 C48 H48B 109.8 .
H48A C48 H48B 108.2 .
Cl7 C98 H98 108.7 .
Cl7 C98 Cl9 117.8(3) .
Cl7 C98 Cl11 103.4(3) .
Cl9 C98 H98 108.7 .
Cl9 C98 Cl11 109.4(3) .
Cl11 C98 H98 108.7 .
Cl8 C98 H98A 111.7 .
Cl10 C98 H98A 111.7 .
Cl10 C98 Cl8 95.3(6) .
Cl12 C98 H98A 111.7 .
Cl12 C98 Cl8 111.0(5) .
Cl12 C98 Cl10 114.5(7) .
Cl52 C109 H109 109.2 .
Cl52 C109 Cl53 115.4(5) .
Cl52 C109 Cl54 104.7(3) .
Cl53 C109 H109 109.2 .
Cl53 C109 Cl54 108.9(5) .
Cl54 C109 H109 109.2 .
Cl49 C109 H10A 112.5 .
Cl50 C109 H10A 112.5 .
Cl50 C109 Cl49 104.0(5) .
Cl51 C109 H10A 112.5 .
Cl51 C109 Cl49 95.0(4) .
Cl51 C109 Cl50 118.5(5) .
Cl1 C102 H102 108.1 .
Cl2 C102 Cl1 110.4(2) .
Cl2 C102 H102 108.1 .
Cl3 C102 Cl1 110.7(3) .
Cl3 C102 Cl2 111.4(2) .
Cl3 C102 H102 108.1 .
C107 Cl43 Cl43 148.8(14) 2_776
Cl43 C107 Cl44 104.1(14) .
Cl43 C107 Cl45 111.5(15) .
Cl43 C107 H107 113.5 .
Cl44 C107 H107 113.5 .
Cl45 C107 Cl44 99.5(14) .
Cl45 C107 H107 113.5 .
Cl40 C110 Cl41 110.4(4) .
Cl40 C110 Cl42 112.1(5) .
Cl40 C110 H110 108.5 .
Cl41 C110 Cl42 108.7(4) .
Cl41 C110 H110 108.5 .
Cl42 C110 H110 108.5 .
Cl25 C106 Cl26 112.4(2) .
Cl25 C106 Cl27 108.4(3) .
Cl25 C106 H106 108.9 .
Cl26 C106 Cl27 109.4(2) .
Cl26 C106 H106 108.9 .
Cl27 C106 H106 108.9 .
Cl13 C99 Cl14 107.3(5) .
Cl13 C99 H99 109.1 .
Cl14 C99 H99 109.1 .
Cl15 C99 Cl13 111.9(4) .
Cl15 C99 Cl14 110.3(4) .
Cl15 C99 H99 109.1 .
Cl28 C97 Cl29 109.1(3) .
Cl28 C97 H97 109.0 .
Cl29 C97 H97 109.0 .
Cl30 C97 Cl28 109.5(3) .
Cl30 C97 Cl29 111.2(2) .
Cl30 C97 H97 109.0 .
Cl19 C105 Cl21 119.1(11) .
Cl19 C105 H105 105.2 .
Cl20 C105 Cl19 107.2(10) .
Cl20 C105 Cl21 113.7(11) .
Cl20 C105 H105 105.2 .
Cl21 C105 H105 105.2 .
Cl22 C104 Cl23 114.4(5) .
Cl22 C104 Cl24 105.2(4) .
Cl22 C104 H104 109.4 .
Cl23 C104 Cl24 108.8(4) .
Cl23 C104 H104 109.4 .
Cl24 C104 H104 109.4 .
Cl4 C101 H101 108.6 .
Cl5 C101 Cl4 110.1(2) .
Cl5 C101 H101 108.6 .
Cl6 C101 Cl4 109.7(3) .
Cl6 C101 Cl5 111.3(2) .
Cl6 C101 H101 108.6 .
C112 Cl35 Cl36 139.6(6) 2_777
C112 Cl36 Cl35 102.3(6) 2_777
Cl31 C103 Cl33 110.0(2) .
Cl31 C103 H103 108.5 .
Cl33 C103 H103 108.5 .
Cl32 C103 Cl31 110.3(3) .
Cl32 C103 Cl33 111.0(2) .
Cl32 C103 H103 108.5 .
Cl37 C111 Cl39 106.3(8) .
Cl37 C111 H111 107.8 .
Cl38 C111 Cl37 116.3(8) .
Cl38 C111 Cl39 110.4(8) .
Cl38 C111 H111 107.8 .
Cl39 C111 H111 107.8 .
Cl16 C100 Cl17 104.0(7) .
Cl16 C100 Cl18 118.4(10) .
Cl16 C100 H100 108.2 .
Cl17 C100 H100 108.2 .
Cl18 C100 Cl17 109.6(9) .
Cl18 C100 H100 108.2 .
Cl46 C108 H108 108.9 .
Cl47 C108 Cl46 110.6(7) .
Cl47 C108 H108 108.9 .
Cl48 C108 Cl46 107.7(6) .
Cl48 C108 Cl47 112.0(7) .
Cl48 C108 H108 108.9 .
Cl34 C112 Cl35 114.7(9) .
Cl34 C112 Cl36 109.2(9) .
Cl34 C112 H112 106.8 .
Cl35 C112 Cl36 112.1(9) .
Cl35 C112 H112 106.8 .
Cl36 C112 H112 106.8 .
Cl55 C113 Cl56 102.5(9) .
Cl55 C113 H113 112.6 .
Cl55 C113 Cl57 105.2(11) .
Cl56 C113 H113 112.6 .
Cl57 C113 Cl56 110.7(11) .
Cl57 C113 H113 112.6 .

loop_
_geom_bond_atom_site_label_1
_geom_bond_atom_site_label_2
_geom_bond_distance
_geom_bond_site_symmetry_2
N1 C55 1.268(4) .
N1 C96 1.466(4) .
N2 C75 1.256(4) .
N2 C95 1.455(4) .
N3 C73 1.258(5) .
N3 C85 1.468(5) .
N4 C66 1.249(5) .
N4 C86 1.466(6) .
N5 C84 1.261(5) .
N5 C94 1.460(5) .
N6 C74 1.268(5) .
N6 C93 1.459(5) .
N7 C82 1.262(4) .
N7 C88 1.463(4) .
N8 C56 1.265(4) .
N8 C87 1.458(4) .
N9 C57 1.260(4) .
N9 C90 1.456(4) .
N10 C64 1.260(5) .
N10 C89 1.448(5) .
N11 C65 1.271(5) .
N11 C91 1.444(5) .
N12 C83 1.270(4) .
N12 C92 1.456(5) .
C49 C50 1.395(4) .
C49 C54 1.397(4) .
C49 C55 1.478(4) .
C50 H50 0.9500 .
C50 C51 1.400(4) .
C51 C52 1.392(4) .
C51 C56 1.472(4) .
C52 H52 0.9500 .
C52 C53 1.405(4) .
C53 C54 1.395(4) .
C53 C57 1.479(4) .
C54 H54 0.9500 .
C55 H55 0.9500 .
C56 H56 0.9500 .
C57 H57 0.9500 .
C58 C59 1.393(5) .
C58 C63 1.404(6) .
C58 C64 1.468(5) .
C59 H59 0.9500 .
C59 C60 1.396(5) .
C60 C61 1.388(6) .
C60 C65 1.476(5) .
C61 H61 0.9500 .
C61 C62 1.402(5) .
C62 C63 1.381(6) .
C62 C66 1.477(6) .
C63 H63 0.9500 .
C64 H64 0.9500 .
C65 H65 0.9500 .
C66 H66 0.9500 .
C67 C68 1.385(5) .
C67 C72 1.400(5) .
C67 C73 1.474(5) .
C68 H68 0.9500 .
C68 C69 1.404(5) .
C69 C70 1.388(5) .
C69 C74 1.463(5) .
C70 H70 0.9500 .
C70 C71 1.396(5) .
C71 C72 1.387(5) .
C71 C75 1.471(5) .
C72 H72 0.9500 .
C73 H73 0.9500 .
C74 H74 0.9500 .
C75 H75 0.9500 .
C76 C77 1.389(5) .
C76 C81 1.390(5) .
C76 C82 1.478(4) .
C77 H77 0.9500 .
C77 C78 1.397(4) .
C78 C79 1.400(5) .
C78 C83 1.462(5) .
C79 H79 0.9500 .
C79 C80 1.387(5) .
C80 C81 1.399(4) .
C80 C84 1.477(5) .
C81 H81 0.9500 .
C82 H82 0.9500 .
C83 H83 0.9500 .
C84 H84 0.9500 .
C85 H85A 0.9900 .
C85 H85B 0.9900 .
C85 C86 1.507(6) .
C86 H86A 0.9900 .
C86 H86B 0.9900 .
C87 H87A 0.9900 .
C87 H87B 0.9900 .
C87 C88 1.522(4) .
C88 H88A 0.9900 .
C88 H88B 0.9900 .
C89 H89A 0.9900 .
C89 H89B 0.9900 .
C89 C90 1.520(5) .
C90 H90A 0.9900 .
C90 H90B 0.9900 .
C91 H91A 0.9900 .
C91 H91B 0.9900 .
C91 C92 1.531(5) .
C92 H92A 0.9900 .
C92 H92B 0.9900 .
C93 H93A 0.9900 .
C93 H93B 0.9900 .
C93 C94 1.512(5) .
C94 H94A 0.9900 .
C94 H94B 0.9900 .
C95 H95A 0.9900 .
C95 H95B 0.9900 .
C95 C96 1.521(5) .
C96 H96A 0.9900 .
C96 H96B 0.9900 .
N13 C26 1.265(5) .
N13 C46 1.455(5) .
N14 C36 1.261(5) .
N14 C45 1.458(4) .
N15 C35 1.261(4) .
N15 C47 1.463(4) .
N16 C8 1.268(4) .
N16 C48 1.455(4) .
N17 C34 1.265(4) .
N17 C43 1.454(5) .
N18 C18 1.268(4) .
N18 C44 1.459(4) .
N19 C27 1.261(5) .
N19 C37 1.461(4) .
N20 C7 1.272(4) .
N20 C38 1.469(4) .
N21 C9 1.257(4) .
N21 C41 1.460(4) .
N22 C16 1.269(4) .
N22 C42 1.461(4) .
N23 C25 1.261(5) .
N23 C39 1.459(4) .
N24 C17 1.257(4) .
N24 C40 1.465(4) .
C1 H1 0.9500 .
C1 C2 1.399(4) .
C1 C6 1.383(4) .
C2 C3 1.396(4) .
C2 C7 1.472(4) .
C3 H3 0.9500 .
C3 C4 1.403(4) .
C4 C5 1.396(4) .
C4 C8 1.476(4) .
C5 H5 0.9500 .
C5 C6 1.403(4) .
C6 C9 1.485(4) .
C7 H7 0.9500 .
C8 H8 0.9500 .
C9 H9 0.9500 .
C10 C11 1.402(5) .
C10 C15 1.392(4) .
C10 C16 1.472(5) .
C11 H11 0.9500 .
C11 C12 1.385(5) .
C12 C13 1.404(4) .
C12 C17 1.469(4) .
C13 H13 0.9500 .
C13 C14 1.389(5) .
C14 C15 1.399(5) .
C14 C18 1.478(4) .
C15 H15 0.9500 .
C16 H16 0.9500 .
C17 H17 0.9500 .
C18 H18 0.9500 .
C19 C20 1.383(5) .
C19 C24 1.394(5) .
C19 C25 1.478(5) .
C20 H20 0.9500 .
C20 C21 1.400(5) .
C21 C22 1.381(5) .
C21 C26 1.471(5) .
C22 H22 0.9500 .
C22 C23 1.405(5) .
C23 C24 1.391(5) .
C23 C27 1.470(5) .
C24 H24 0.9500 .
C25 H25 0.9500 .
C26 H26 0.9500 .
C27 H27 0.9500 .
C28 C29 1.376(5) .
C28 C33 1.396(5) .
C28 C36 1.476(4) .
C29 H29 0.9500 .
C29 C30 1.404(5) .
C30 C31 1.391(4) .
C30 C34 1.473(5) .
C31 H31 0.9500 .
C31 C32 1.400(5) .
C32 C33 1.390(4) .
C32 C35 1.474(4) .
C33 H33 0.9500 .
C34 H34 0.9500 .
C35 H35 0.9500 .
C36 H36 0.9500 .
C37 H37A 0.9900 .
C37 H37B 0.9900 .
C37 C38 1.516(6) .
C38 H38A 0.9900 .
C38 H38B 0.9900 .
C39 H39A 0.9900 .
C39 H39B 0.9900 .
C39 C40 1.517(5) .
C40 H40A 0.9900 .
C40 H40B 0.9900 .
C41 H41A 0.9900 .
C41 H41B 0.9900 .
C41 C42 1.530(4) .
C42 H42A 0.9900 .
C42 H42B 0.9900 .
C43 H43A 0.9900 .
C43 H43B 0.9900 .
C43 C44 1.517(5) .
C44 H44A 0.9900 .
C44 H44B 0.9900 .
C45 H45A 0.9900 .
C45 H45B 0.9900 .
C45 C46 1.519(6) .
C46 H46A 0.9900 .
C46 H46B 0.9900 .
C47 H47A 0.9900 .
C47 H47B 0.9900 .
C47 C48 1.524(4) .
C48 H48A 0.9900 .
C48 H48B 0.9900 .
C98 H98 1.0000 .
C98 H98A 1.0000 .
C98 Cl7 1.735(5) .
C98 Cl9 1.772(6) .
C98 Cl11 1.903(6) .
C98 Cl8 1.890(6) .
C98 Cl10 1.717(9) .
C98 Cl12 1.472(7) .
C109 H109 1.0000 .
C109 H10A 1.0000 .
C109 Cl52 1.618(5) .
C109 Cl53 1.732(10) .
C109 Cl54 2.036(7) .
C109 Cl49 2.065(7) .
C109 Cl50 1.740(9) .
C109 Cl51 1.597(6) .
Cl1 C102 1.759(5) .
Cl2 C102 1.741(4) .
Cl3 C102 1.722(4) .
C102 H102 1.0000 .
Cl43 Cl43 1.93(3) 2_776
Cl43 C107 1.732(15) .
Cl44 C107 1.743(15) .
Cl45 C107 1.735(15) .
C107 H107 1.0000 .
Cl40 C110 1.741(7) .
Cl41 C110 1.770(8) .
Cl42 C110 1.776(9) .
C110 H110 1.0000 .
Cl25 C106 1.747(4) .
Cl26 C106 1.747(4) .
Cl27 C106 1.753(5) .
C106 H106 1.0000 .
Cl13 C99 1.749(7) .
Cl14 C99 1.751(8) .
Cl15 C99 1.725(8) .
C99 H99 1.0000 .
Cl28 C97 1.753(5) .
Cl29 C97 1.756(5) .
Cl30 C97 1.746(5) .
C97 H97 1.0000 .
Cl19 C105 1.756(14) .
Cl20 C105 1.727(13) .
Cl21 C105 1.798(13) .
C105 H105 1.0000 .
Cl22 C104 1.691(9) .
Cl23 C104 1.740(6) .
Cl24 C104 1.766(7) .
C104 H104 1.0000 .
Cl4 C101 1.759(4) .
Cl5 C101 1.755(4) .
Cl6 C101 1.746(4) .
C101 H101 1.0000 .
Cl34 C112 1.722(17) .
Cl35 Cl36 1.989(9) 2_777
Cl35 C112 1.726(18) .
Cl36 Cl35 1.989(9) 2_777
Cl36 C112 1.767(16) .
Cl31 C103 1.737(4) .
Cl33 C103 1.745(4) .
C103 H103 1.0000 .
C103 Cl32 1.734(4) .
Cl37 C111 1.730(13) .
Cl38 C111 1.629(15) .
Cl39 C111 1.814(14) .
C111 H111 1.0000 .
Cl16 C100 1.731(10) .
Cl17 C100 1.753(10) .
Cl18 C100 1.748(12) .
C100 H100 1.0000 .
Cl46 C108 1.787(11) .
Cl47 C108 1.776(11) .
Cl48 C108 1.759(11) .
C108 H108 1.0000 .
C112 H112 1.0000 .
Cl55 C113 1.761(14) .
Cl56 C113 1.772(13) .
C113 H113 1.0000 .
C113 Cl57 1.763(14) .

loop_
_geom_torsion_atom_site_label_1
_geom_torsion_atom_site_label_2
_geom_torsion_atom_site_label_3
_geom_torsion_atom_site_label_4
_geom_torsion
_geom_torsion_site_symmetry_1
N2 C95 C96 N1 -63.7(3) .
N3 C85 C86 N4 -69.2(4) .
N6 C93 C94 N5 -69.8(4) .
N8 C87 C88 N7 -66.7(4) .
N10 C89 C90 N9 -68.8(4) .
N11 C91 C92 N12 -64.8(4) .
C49 C50 C51 C52 -1.0(4) .
C49 C50 C51 C56 -178.4(3) .
C50 C49 C54 C53 1.3(4) .
C50 C49 C55 N1 -167.3(3) .
C50 C51 C52 C53 0.8(4) .
C50 C51 C56 N8 -0.7(4) .
C51 C52 C53 C54 0.5(4) .
C51 C52 C53 C57 -176.1(3) .
C52 C51 C56 N8 -178.0(3) .
C52 C53 C54 C49 -1.5(4) .
C52 C53 C57 N9 10.5(5) .
C54 C49 C50 C51 0.0(4) .
C54 C49 C55 N1 10.0(5) .
C54 C53 C57 N9 -166.1(3) .
C55 N1 C96 C95 118.2(3) .
C55 C49 C50 C51 177.3(3) .
C55 C49 C54 C53 -176.0(3) .
C56 N8 C87 C88 125.6(3) .
C56 C51 C52 C53 178.2(3) .
C57 N9 C90 C89 120.4(3) .
C57 C53 C54 C49 175.1(3) .
C58 C59 C60 C61 0.8(5) .
C58 C59 C60 C65 -179.1(3) .
C59 C58 C63 C62 -0.1(5) .
C59 C58 C64 N10 -172.6(3) .
C59 C60 C61 C62 -0.4(5) .
C59 C60 C65 N11 2.1(5) .
C60 C61 C62 C63 -0.3(5) .
C60 C61 C62 C66 -178.1(3) .
C61 C60 C65 N11 -177.8(3) .
C61 C62 C63 C58 0.5(5) .
C61 C62 C66 N4 -1.4(5) .
C63 C58 C59 C60 -0.5(5) .
C63 C58 C64 N10 9.0(5) .
C63 C62 C66 N4 -179.1(3) .
C64 N10 C89 C90 123.4(3) .
C64 C58 C59 C60 -178.9(3) .
C64 C58 C63 C62 178.2(3) .
C65 N11 C91 C92 118.2(4) .
C65 C60 C61 C62 179.6(3) .
C66 N4 C86 C85 128.5(4) .
C66 C62 C63 C58 178.4(3) .
C67 C68 C69 C70 0.5(5) .
C67 C68 C69 C74 -179.0(3) .
C68 C67 C72 C71 -0.4(5) .
C68 C67 C73 N3 178.3(3) .
C68 C69 C70 C71 0.2(5) .
C68 C69 C74 N6 7.2(5) .
C69 C70 C71 C72 -1.0(5) .
C69 C70 C71 C75 176.7(3) .
C70 C69 C74 N6 -172.3(3) .
C70 C71 C72 C67 1.1(5) .
C70 C71 C75 N2 -5.3(5) .
C72 C67 C68 C69 -0.4(5) .
C72 C67 C73 N3 -1.6(5) .
C72 C71 C75 N2 172.3(3) .
C73 N3 C85 C86 120.1(4) .
C73 C67 C68 C69 179.7(3) .
C73 C67 C72 C71 179.5(3) .
C74 N6 C93 C94 126.8(3) .
C74 C69 C70 C71 179.7(3) .
C75 N2 C95 C96 125.2(3) .
C75 C71 C72 C67 -176.6(3) .
C76 C77 C78 C79 -0.6(5) .
C76 C77 C78 C83 176.9(3) .
C77 C76 C81 C80 -0.1(5) .
C77 C76 C82 N7 2.3(5) .
C77 C78 C79 C80 0.8(5) .
C77 C78 C83 N12 -170.4(3) .
C78 C79 C80 C81 -0.6(5) .
C78 C79 C80 C84 178.3(3) .
C79 C78 C83 N12 7.0(5) .
C79 C80 C81 C76 0.2(5) .
C79 C80 C84 N5 -172.0(3) .
C81 C76 C77 C78 0.3(5) .
C81 C76 C82 N7 -176.3(3) .
C81 C80 C84 N5 6.9(5) .
C82 N7 C88 C87 119.6(3) .
C82 C76 C77 C78 -178.3(3) .
C82 C76 C81 C80 178.6(3) .
C83 N12 C92 C91 115.7(4) .
C83 C78 C79 C80 -176.6(3) .
C84 N5 C94 C93 123.7(4) .
C84 C80 C81 C76 -178.6(3) .
C85 N3 C73 C67 -179.7(3) .
C86 N4 C66 C62 174.8(3) .
C87 N8 C56 C51 178.3(3) .
C88 N7 C82 C76 -178.8(3) .
C89 N10 C64 C58 -177.2(3) .
C90 N9 C57 C53 179.0(3) .
C91 N11 C65 C60 178.8(3) .
C92 N12 C83 C78 179.0(3) .
C93 N6 C74 C69 178.9(3) .
C94 N5 C84 C80 179.5(3) .
C95 N2 C75 C71 -179.6(3) .
C96 N1 C55 C49 178.8(3) .
N14 C45 C46 N13 -69.1(4) .
N15 C47 C48 N16 -66.5(4) .
N17 C43 C44 N18 -62.7(4) .
N19 C37 C38 N20 -66.5(4) .
N21 C41 C42 N22 -70.3(3) .
N23 C39 C40 N24 -67.4(4) .
C1 C2 C3 C4 -0.1(4) .
C1 C2 C7 N20 11.5(5) .
C1 C6 C9 N21 -169.2(3) .
C2 C1 C6 C5 -1.4(4) .
C2 C1 C6 C9 177.9(3) .
C2 C3 C4 C5 -0.7(4) .
C2 C3 C4 C8 -179.7(3) .
C3 C2 C7 N20 -166.5(3) .
C3 C4 C5 C6 0.5(4) .
C3 C4 C8 N16 -0.5(5) .
C4 C5 C6 C1 0.6(4) .
C4 C5 C6 C9 -178.7(3) .
C5 C4 C8 N16 -179.5(3) .
C5 C6 C9 N21 10.0(4) .
C6 C1 C2 C3 1.1(4) .
C6 C1 C2 C7 -176.8(3) .
C7 N20 C38 C37 117.7(3) .
C7 C2 C3 C4 178.0(3) .
C8 N16 C48 C47 125.0(3) .
C8 C4 C5 C6 179.5(3) .
C9 N21 C41 C42 119.2(3) .
C10 C11 C12 C13 0.2(4) .
C10 C11 C12 C17 178.8(3) .
C11 C10 C15 C14 -1.1(4) .
C11 C10 C16 N22 7.5(5) .
C11 C12 C13 C14 -0.5(4) .
C11 C12 C17 N24 178.6(3) .
C12 C13 C14 C15 0.0(4) .
C12 C13 C14 C18 -179.5(3) .
C13 C12 C17 N24 -2.9(5) .
C13 C14 C15 C10 0.8(4) .
C13 C14 C18 N18 -175.7(3) .
C15 C10 C11 C12 0.6(4) .
C15 C10 C16 N22 -174.4(3) .
C15 C14 C18 N18 4.8(5) .
C16 N22 C42 C41 126.9(3) .
C16 C10 C11 C12 178.7(3) .
C16 C10 C15 C14 -179.2(3) .
C17 N24 C40 C39 130.3(3) .
C17 C12 C13 C14 -179.0(3) .
C18 N18 C44 C43 115.3(3) .
C18 C14 C15 C10 -179.7(3) .
C19 C20 C21 C22 -0.3(5) .
C19 C20 C21 C26 179.5(3) .
C20 C19 C24 C23 -1.0(5) .
C20 C19 C25 N23 173.9(3) .
C20 C21 C22 C23 1.0(5) .
C20 C21 C26 N13 6.8(5) .
C21 C22 C23 C24 -1.8(5) .
C21 C22 C23 C27 176.7(3) .
C22 C21 C26 N13 -173.4(3) .
C22 C23 C24 C19 1.7(5) .
C22 C23 C27 N19 -8.1(5) .
C24 C19 C20 C21 0.2(5) .
C24 C19 C25 N23 -6.2(5) .
C24 C23 C27 N19 170.4(3) .
C25 N23 C39 C40 125.2(3) .
C25 C19 C20 C21 -179.9(3) .
C25 C19 C24 C23 179.2(3) .
C26 N13 C46 C45 124.9(3) .
C26 C21 C22 C23 -178.7(3) .
C27 N19 C37 C38 130.4(3) .
C27 C23 C24 C19 -176.8(3) .
C28 C29 C30 C31 1.2(5) .
C28 C29 C30 C34 -175.5(3) .
C29 C28 C33 C32 0.9(5) .
C29 C28 C36 N14 -167.3(3) .
C29 C30 C31 C32 -0.6(5) .
C29 C30 C34 N17 0.0(5) .
C30 C31 C32 C33 0.2(4) .
C30 C31 C32 C35 -175.4(3) .
C31 C30 C34 N17 -176.6(3) .
C31 C32 C33 C28 -0.4(4) .
C31 C32 C35 N15 7.7(5) .
C33 C28 C29 C30 -1.3(5) .
C33 C28 C36 N14 9.3(5) .
C33 C32 C35 N15 -168.0(3) .
C34 N17 C43 C44 120.5(3) .
C34 C30 C31 C32 176.1(3) .
C35 N15 C47 C48 114.3(3) .
C35 C32 C33 C28 175.4(3) .
C36 N14 C45 C46 122.3(4) .
C36 C28 C29 C30 175.3(3) .
C36 C28 C33 C32 -175.6(3) .
C37 N19 C27 C23 179.9(3) .
C38 N20 C7 C2 178.4(3) .
C39 N23 C25 C19 179.9(3) .
C40 N24 C17 C12 174.7(3) .
C41 N21 C9 C6 179.8(3) .
C42 N22 C16 C10 -178.9(3) .
C43 N17 C34 C30 177.9(3) .
C44 N18 C18 C14 -179.0(3) .
C45 N14 C36 C28 177.7(3) .
C46 N13 C26 C21 -179.3(3) .
C47 N15 C35 C32 179.7(3) .
C48 N16 C8 C4 178.8(3) .
Cl43 Cl43 C107 Cl44 128(2) 2_776
Cl43 Cl43 C107 Cl45 -125(3) 2_776
Cl35 Cl36 C112 Cl34 149.9(8) 2_777
Cl35 Cl36 C112 Cl35 21.6(10) 2_777
Cl36 Cl35 C112 Cl34 -159.0(6) 2_777
Cl36 Cl35 C112 Cl36 -33.8(15) 2_777
